data_4129072
loop_
_publ_author_name
'Ebner, Fabian'
'Wadepohl, Hubert'
'Greb, Lutz'

_publ_section_title
;
 Calix[4]pyrrole aluminate: a planar tetracoordinate aluminum(III) anion
 and its unusual Lewis acidity.
;
_journal_name_full 'Journal of the American Chemical Society'
_journal_paper_doi 10.1021/jacs.9b10628
_journal_year 2019
_chemical_formula_moiety 'C28 H33.58 Al N4, 1.5(C12 H30 Li O6), 0.5(C8 H20 Li O4)'
_chemical_formula_sum 'C50 H89 Al Li2 N4 O11'
_chemical_formula_weight 963.11
_space_group_crystal_system monoclinic
_space_group_IT_number 14
_space_group_name_Hall '-P 2yn'
_space_group_name_H-M_alt 'P 1 21/n 1'
_atom_sites_solution_hydrogens mixed
_atom_sites_solution_primary dual
_atom_sites_solution_secondary difmap
_audit_creation_date 2019-07-15
_audit_creation_method
;
Olex2 1.2
(compiled May 29 2018 13:30:08 for OlexSys, GUI svn.r5506)
;
_cell_angle_alpha 90
_cell_angle_beta 98.21(3)
_cell_angle_gamma 90
_cell_formula_units_Z 8
_cell_length_a 12.157(2)
_cell_length_b 23.544(5)
_cell_length_c 39.927(8)
_cell_measurement_reflns_used 4748
_cell_measurement_temperature 120(2)
_cell_measurement_theta_max 40.0
_cell_measurement_theta_min 1.5
_cell_volume 11311(4)
_computing_cell_refinement 'DENZO (Otwinowski & Minor, 1997)'
_computing_data_collection 'HKL-2000 (Otwinowski & Minor, 2000)'
_computing_data_reduction 'DENZO (Otwinowski & Minor, 1997)'
_computing_molecular_graphics 'Olex2 (Dolomanov et al., 2009)'
_computing_publication_material 'Olex2 (Dolomanov et al., 2009)'
_computing_structure_refinement 'ShelXL (Sheldrick, 2015)'
_computing_structure_solution 'SHELXT 2018/2 (Sheldrick, 2018)'
_diffrn_ambient_temperature 120(1)
_diffrn_measured_fraction_theta_full 0.999
_diffrn_measured_fraction_theta_max 0.999
_diffrn_measurement_device_type 'NONIUS Kappa CCD'
_diffrn_radiation_probe x-ray
_diffrn_radiation_type MoK\a
_diffrn_radiation_wavelength 0.71073
_diffrn_reflns_av_R_equivalents 0.1265
_diffrn_reflns_av_unetI/netI 0.1727
_diffrn_reflns_Laue_measured_fraction_full 0.999
_diffrn_reflns_Laue_measured_fraction_max 0.999
_diffrn_reflns_limit_h_max 14
_diffrn_reflns_limit_h_min -14
_diffrn_reflns_limit_k_max 28
_diffrn_reflns_limit_k_min -28
_diffrn_reflns_limit_l_max 47
_diffrn_reflns_limit_l_min -47
_diffrn_reflns_number 39042
_diffrn_reflns_point_group_measured_fraction_full 0.999
_diffrn_reflns_point_group_measured_fraction_max 0.999
_diffrn_reflns_theta_full 25.123
_diffrn_reflns_theta_max 25.123
_diffrn_reflns_theta_min 1.805
_diffrn_source 'sealed X-ray tube'
_exptl_absorpt_coefficient_mu 0.092
_exptl_absorpt_correction_type none
_exptl_crystal_colour colourless
_exptl_crystal_density_diffrn 1.131
_exptl_crystal_description block
_exptl_crystal_F_000 4192
_exptl_crystal_size_max 0.55
_exptl_crystal_size_mid 0.4
_exptl_crystal_size_min 0.3
_refine_diff_density_max 0.792
_refine_diff_density_min -0.489
_refine_diff_density_rms 0.067
_refine_ls_extinction_method none
_refine_ls_goodness_of_fit_ref 1.016
_refine_ls_hydrogen_treatment mixed
_refine_ls_matrix_type full
_refine_ls_number_parameters 1344
_refine_ls_number_reflns 20194
_refine_ls_number_restraints 1417
_refine_ls_restrained_S_all 1.030
_refine_ls_R_factor_all 0.2215
_refine_ls_R_factor_gt 0.0875
_refine_ls_shift/su_max 0.001
_refine_ls_shift/su_mean 0.000
_refine_ls_structure_factor_coef Fsqd
_refine_ls_weighting_details 'w=1/[\s^2^(Fo^2^)+(0.1186P)^2^] where P=(Fo^2^+2Fc^2^)/3'
_refine_ls_weighting_scheme calc
_refine_ls_wR_factor_gt 0.2015
_refine_ls_wR_factor_ref 0.2570
_reflns_Friedel_coverage 0.000
_reflns_number_gt 8504
_reflns_number_total 20194
_reflns_threshold_expression 'I > 2\s(I)'
_cod_data_source_file ja9b10628_si_005.cif
_cod_data_source_block fe478
_cod_original_sg_symbol_H-M 'P 21/n'
_cod_database_code 4129072
_shelx_shelxl_version_number 2018/3
_shelx_space_group_comment
;
The symmetry employed for this shelxl refinement is uniquely defined
by the following loop, which should always be used as a source of
symmetry information in preference to the above space-group names.
They are only intended as comments.
;
_shelx_estimated_absorpt_t_max 0.973
_shelx_estimated_absorpt_t_min 0.951
_olex2_refinement_description
;
1. Fixed Uiso
 At 1.2 times of:
  All C(H) groups, All C(H,H) groups
 At 1.5 times of:
  All C(H,H,H) groups
2. Restrained distances
 Al1-HA \\sim Al3-HB
 with sigma of 0.02
 Li81-O85A \\sim Li81-O85B \\sim Li81-O86A \\sim Li81-O86B
 with sigma of 0.02
3. Uiso/Uaniso restraints and constraints
O61 \\sim O62 \\sim O63 \\sim O64 \\sim O65 \\sim O66 \\sim O81 \\sim O82 \\sim
O83 \\sim O84 \\sim O85A \\sim O86A \\sim O85B \\sim O86B \\sim O101 \\sim O102
\\sim O103 \\sim O104 \\sim O105 \\sim O106 \\sim O121 \\sim O122 \\sim O123
\\sim O124 \\sim C1 \\sim C2 \\sim C3 \\sim C4 \\sim C5 \\sim C6 \\sim C7 \\sim
C8 \\sim C9 \\sim C10 \\sim C11 \\sim C12 \\sim C13 \\sim C14 \\sim C15 \\sim
C16 \\sim C17 \\sim C18 \\sim C19 \\sim C20 \\sim C21 \\sim C22 \\sim C23 \\sim
C24 \\sim C25 \\sim C26 \\sim C27 \\sim C28 \\sim C31 \\sim C32 \\sim C33 \\sim
C34 \\sim C35 \\sim C36 \\sim C37 \\sim C38 \\sim C39 \\sim C40 \\sim C41 \\sim
C42 \\sim C43 \\sim C44 \\sim C45 \\sim C46 \\sim C47 \\sim C48 \\sim C49 \\sim
C50 \\sim C51 \\sim C52 \\sim C53 \\sim C54 \\sim C55 \\sim C56 \\sim C57 \\sim
C58 \\sim C61 \\sim C62 \\sim C63 \\sim C64 \\sim C65 \\sim C66 \\sim C67 \\sim
C68 \\sim C69 \\sim C70 \\sim C71 \\sim C72 \\sim C81 \\sim C82 \\sim C83 \\sim
C84 \\sim C85 \\sim C86 \\sim C87 \\sim C88 \\sim C89A \\sim C90A \\sim C91A
\\sim C92A \\sim C89B \\sim C90B \\sim C91B \\sim C92B \\sim C101 \\sim C102
\\sim C103 \\sim C104 \\sim C105 \\sim C106 \\sim C107 \\sim C108 \\sim C109
\\sim C110 \\sim C111 \\sim C112 \\sim C121 \\sim C122 \\sim C123 \\sim C124
\\sim C125 \\sim C126 \\sim C127 \\sim C128 \\sim Li61 \\sim Li81 \\sim Li11
\\sim Li12: within 1A with sigma of 0.01 and sigma for terminal atoms of 0.01
4. Rigid body (RIGU) restrains
 Li61, Li81, Li11, Li12, O61, O62, O63, O64, O65, O66, O81, O82, O83, O84,
 O85A, O86A, O85B, O86B, O101, O102, O103, O104, O105, O106, O121, O122, O123,
 O124, C61, C62, C63, C64, O63, O64, C65, C66, C67, C68, O65, O66, C69, C70,
 C71, C72, Li61, O81, O82, C81, C82, C83, C84, O83, O84, C85, C86, C87, C88,
 O85A, O86A, C89A, C90A, C91A, C92A, O85B, O86B, C89B, C90B, C91B, C92B, Li81,
 O101, O102, C101, C102, C103, C104, O103, O104, C105, C106, C107, C108, O105,
 O106, C109, C110, C111, C112, Li11, O121, O122, C121, C122, C123, C124, O123,
 O124, C125, C126, C127, C128
 with sigma for 1-2 distances of 0.004 and sigma for 1-3 distances of 0.004
5. Same fragment restrains
{O61, O62, C61, C62, C63, C64} sigma for 1-2: 0.02, 1-3: 0.04
as
{O63, O64, C65, C66, C67, C68}
{O61, O62, C61, C62, C63, C64} sigma for 1-2: 0.02, 1-3: 0.04
as
{O65, O66, C69, C70, C71, C72}
{O61, O62, C61, C62, C63, C64} sigma for 1-2: 0.02, 1-3: 0.04
as
{O81, O82, C81, C82, C83, C84}
{O61, O62, C61, C62, C63, C64} sigma for 1-2: 0.02, 1-3: 0.04
as
{O83, O84, C85, C86, C87, C88}
{O61, O62, C61, C62, C63, C64} sigma for 1-2: 0.02, 1-3: 0.04
as
{O85A, O86A, C89A, C90A, C91A, C92A}
{O61, O62, C61, C62, C63, C64} sigma for 1-2: 0.02, 1-3: 0.04
as
{O85B, O86B, C89B, C90B, C91B, C92B}
{O61, O62, C61, C62, C63, C64} sigma for 1-2: 0.02, 1-3: 0.04
as
{O101, O102, C101, C102, C103, C104}
{O61, O62, C61, C62, C63, C64} sigma for 1-2: 0.02, 1-3: 0.04
as
{O103, O104, C105, C106, C107, C108}
{O61, O62, C61, C62, C63, C64} sigma for 1-2: 0.02, 1-3: 0.04
as
{O105, O106, C109, C110, C111, C112}
{O61, O62, C61, C62, C63, C64} sigma for 1-2: 0.02, 1-3: 0.04
as
{O121, O122, C121, C122, C123, C124}
{O61, O62, C61, C62, C63, C64} sigma for 1-2: 0.02, 1-3: 0.04
as
{O123, O124, C125, C126, C127, C128}
6. Others
 Sof(Al2)=1-FVAR(1)
 Sof(Al1)=Sof(HA)=FVAR(1)
 Sof(Al4)=1-FVAR(2)
 Sof(Al3)=Sof(HB)=FVAR(2)
 Sof(O85B)=Sof(O86B)=Sof(C89B)=Sof(H89C)=Sof(H89D)=Sof(C90B)=Sof(H90C)=
 Sof(H90D)=Sof(C91B)=Sof(H91D)=Sof(H91E)=Sof(H91F)=Sof(C92B)=Sof(H92D)=
 Sof(H92E)=Sof(H92F)=1-FVAR(3)
 Sof(O85A)=Sof(O86A)=Sof(C89A)=Sof(H89A)=Sof(H89B)=Sof(C90A)=Sof(H90A)=
 Sof(H90B)=Sof(C91A)=Sof(H91A)=Sof(H91B)=Sof(H91C)=Sof(C92A)=Sof(H92A)=
 Sof(H92B)=Sof(H92C)=FVAR(3)
7.a Secondary CH2 refined with riding coordinates:
 C2(H2A,H2B), C38(H38A,H38B), C61(H61A,H61B), C62(H62A,H62B), C65(H65A,H65B),
 C66(H66A,H66B), C69(H69A,H69B), C70(H70A,H70B), C81(H81A,H81B), C82(H82A,H82B),
  C85(H85A,H85B), C86(H86A,H86B), C89A(H89A,H89B), C90A(H90A,H90B), C89B(H89C,
 H89D), C90B(H90C,H90D), C101(H10A,H10B), C102(H10C,H10D), C105(H10K,H10L),
 C106(H10M,H10N), C109(H10U,H10V), C110(H11A,H11B), C121(H12A,H12B), C122(H12C,
 H12D), C125(H12K,H12L), C126(H12M,H12N)
7.b Me refined with riding coordinates:
 C91A(H91A,H91B,H91C), C92A(H92A,H92B,H92C), C91B(H91D,H91E,H91F), C92B(H92D,
 H92E,H92F)
7.c Aromatic/amide H refined with riding coordinates:
 C3(H3), C7(H7), C8(H8), C12(H12), C13(H13), C17(H17), C18(H18), C32(H32),
 C33(H33), C37(H37), C42(H42), C43(H43), C47(H47), C48(H48)
7.d Idealised Me refined as rotating group:
 C21(H21A,H21B,H21C), C22(H22A,H22B,H22C), C23(H23A,H23B,H23C), C24(H24A,H24B,
 H24C), C25(H25A,H25B,H25C), C26(H26A,H26B,H26C), C27(H27A,H27B,H27C), C28(H28A,
 H28B,H28C), C51(H51A,H51B,H51C), C52(H52A,H52B,H52C), C53(H53A,H53B,H53C),
 C54(H54A,H54B,H54C), C55(H55A,H55B,H55C), C56(H56A,H56B,H56C), C57(H57A,H57B,
 H57C), C58(H58A,H58B,H58C), C63(H63A,H63B,H63C), C64(H64A,H64B,H64C), C67(H67A,
 H67B,H67C), C68(H68A,H68B,H68C), C71(H71A,H71B,H71C), C72(H72A,H72B,H72C),
 C83(H83A,H83B,H83C), C84(H84A,H84B,H84C), C87(H87A,H87B,H87C), C88(H88A,H88B,
 H88C), C103(H10E,H10F,H10G), C104(H10H,H10I,H10J), C107(H10O,H10P,H10Q),
 C108(H10R,H10S,H10T), C111(H11C,H11D,H11E), C112(H11F,H11G,H11H), C123(H12E,
 H12F,H12G), C124(H12H,H12I,H12J), C127(H12O,H12P,H12Q), C128(H12R,H12S,H12T)
;
_olex2_submission_special_instructions 'No special instructions were received'

loop_
_space_group_symop_operation_xyz
'x, y, z'
'-x+1/2, y+1/2, -z+1/2'
'-x, -y, -z'
'x-1/2, -y-1/2, z-1/2'

loop_
_atom_site_label
_atom_site_type_symbol
_atom_site_fract_x
_atom_site_fract_y
_atom_site_fract_z
_atom_site_U_iso_or_equiv
_atom_site_adp_type
_atom_site_occupancy
_atom_site_site_symmetry_order
_atom_site_calc_flag
_atom_site_refinement_flags_posn
_atom_site_refinement_flags_adp
_atom_site_refinement_flags_occupancy
_atom_site_disorder_assembly
_atom_site_disorder_group
Al1 Al 0.3208(2) 0.29883(11) 0.27444(16) 0.0241(13) Uani 0.581(11) 1 d D . P A 1
HA H 0.311(5) 0.313(3) 0.3105(11) 0.028(18) Uiso 0.581(11) 1 d D . P A 1
Al2 Al 0.3137(3) 0.29382(16) 0.2517(2) 0.030(2) Uani 0.419(11) 1 d . . P A 2
N1 N 0.2956(3) 0.37671(15) 0.25549(8) 0.0257(9) Uani 1 1 d . . . . .
N2 N 0.4764(3) 0.30705(15) 0.26888(8) 0.0280(9) Uani 1 1 d . . . . .
N3 N 0.3386(3) 0.21564(15) 0.27054(8) 0.0294(9) Uani 1 1 d . . . . .
N4 N 0.1579(3) 0.28617(14) 0.25732(8) 0.0246(9) Uani 1 1 d . . . . .
C1 C 0.2060(4) 0.40945(19) 0.26239(10) 0.0275(11) Uani 1 1 d . U . . .
C2 C 0.2224(4) 0.4660(2) 0.25479(10) 0.0330(12) Uani 1 1 d . U . . .
H2A H 0.224937 0.489721 0.275352 0.040 Uiso 1 1 calc R . . . .
H2B H 0.161378 0.479771 0.237645 0.040 Uiso 1 1 calc R . . . .
C3 C 0.3260(4) 0.4687(2) 0.24192(10) 0.0320(11) Uani 1 1 d . U . . .
H3 H 0.359612 0.501692 0.234174 0.038 Uiso 1 1 calc R . . . .
C4 C 0.3679(4) 0.41414(19) 0.24290(10) 0.0266(11) Uani 1 1 d . U . . .
C5 C 0.4724(4) 0.39314(19) 0.23094(11) 0.0333(12) Uani 1 1 d . U . . .
C6 C 0.5325(4) 0.34965(19) 0.25436(10) 0.0291(11) Uani 1 1 d . U . . .
C7 C 0.6457(4) 0.3422(2) 0.26341(12) 0.0395(13) Uani 1 1 d . U . . .
H7 H 0.702700 0.365714 0.257032 0.047 Uiso 1 1 calc R . . . .
C8 C 0.6604(4) 0.2937(2) 0.28367(12) 0.0411(13) Uani 1 1 d . U . . .
H8 H 0.729634 0.278101 0.293484 0.049 Uiso 1 1 calc R . . . .
C9 C 0.5568(4) 0.27246(19) 0.28693(10) 0.0322(12) Uani 1 1 d . U . . .
C10 C 0.5271(4) 0.2219(2) 0.30714(12) 0.0473(14) Uani 1 1 d . U . . .
C11 C 0.4296(4) 0.1891(2) 0.28893(11) 0.0322(11) Uani 1 1 d . U . . .
C12 C 0.4121(4) 0.1309(2) 0.28854(11) 0.0380(12) Uani 1 1 d . U . . .
H12 H 0.461469 0.103100 0.299373 0.046 Uiso 1 1 calc R . . . .
C13 C 0.3082(4) 0.12059(19) 0.26921(11) 0.0319(11) Uani 1 1 d . U . . .
H13 H 0.273589 0.084709 0.264570 0.038 Uiso 1 1 calc R . . . .
C14 C 0.2663(4) 0.17311(19) 0.25827(10) 0.0284(11) Uani 1 1 d . U . . .
C15 C 0.1595(4) 0.18546(19) 0.23462(10) 0.0321(12) Uani 1 1 d . U . . .
C16 C 0.1009(4) 0.23682(19) 0.24597(10) 0.0308(11) Uani 1 1 d . U . . .
C17 C -0.0113(4) 0.2460(2) 0.24460(11) 0.0379(12) Uani 1 1 d . U . . .
H17 H -0.068826 0.219451 0.237499 0.046 Uiso 1 1 calc R . . . .
C18 C -0.0251(4) 0.3024(2) 0.25575(11) 0.0357(12) Uani 1 1 d . U . . .
H18 H -0.093619 0.320727 0.257594 0.043 Uiso 1 1 calc R . . . .
C19 C 0.0793(3) 0.32550(19) 0.26341(10) 0.0274(11) Uani 1 1 d . U . . .
C20 C 0.1107(4) 0.3836(2) 0.27783(11) 0.0348(12) Uani 1 1 d . U . . .
C21 C 0.4434(5) 0.3659(3) 0.19504(12) 0.071(2) Uani 1 1 d . U . . .
H21A H 0.393488 0.333553 0.196245 0.107 Uiso 1 1 calc GR . . . .
H21B H 0.511841 0.352944 0.187119 0.107 Uiso 1 1 calc GR . . . .
H21C H 0.406797 0.394255 0.179240 0.107 Uiso 1 1 calc GR . . . .
C22 C 0.5497(4) 0.4438(2) 0.22757(16) 0.0686(19) Uani 1 1 d . U . . .
H22A H 0.511271 0.471585 0.211768 0.103 Uiso 1 1 calc GR . . . .
H22B H 0.616851 0.430496 0.219026 0.103 Uiso 1 1 calc GR . . . .
H22C H 0.570290 0.461588 0.249766 0.103 Uiso 1 1 calc GR . . . .
C23 C 0.6296(4) 0.1823(2) 0.31264(17) 0.083(2) Uani 1 1 d . U . . .
H23A H 0.642307 0.166161 0.290882 0.125 Uiso 1 1 calc GR . . . .
H23B H 0.616304 0.151514 0.328099 0.125 Uiso 1 1 calc GR . . . .
H23C H 0.695132 0.204032 0.322409 0.125 Uiso 1 1 calc GR . . . .
C24 C 0.4999(6) 0.2413(3) 0.34183(13) 0.103(3) Uani 1 1 d . U . . .
H24A H 0.563119 0.262412 0.353761 0.155 Uiso 1 1 calc GR . . . .
H24B H 0.485176 0.207951 0.355214 0.155 Uiso 1 1 calc GR . . . .
H24C H 0.434099 0.265787 0.338626 0.155 Uiso 1 1 calc GR . . . .
C25 C 0.1871(5) 0.1955(3) 0.19842(12) 0.0667(18) Uani 1 1 d . U . . .
H25A H 0.242561 0.225806 0.198899 0.100 Uiso 1 1 calc GR . . . .
H25B H 0.119369 0.206647 0.183514 0.100 Uiso 1 1 calc GR . . . .
H25C H 0.216698 0.160471 0.189934 0.100 Uiso 1 1 calc GR . . . .
C26 C 0.0820(4) 0.1336(2) 0.23365(13) 0.0525(15) Uani 1 1 d . U . . .
H26A H 0.119542 0.100260 0.225948 0.079 Uiso 1 1 calc GR . . . .
H26B H 0.013823 0.141115 0.218019 0.079 Uiso 1 1 calc GR . . . .
H26C H 0.063401 0.126570 0.256364 0.079 Uiso 1 1 calc GR . . . .
C27 C 0.0090(4) 0.4236(2) 0.27014(17) 0.0724(19) Uani 1 1 d . U . . .
H27A H 0.028433 0.461348 0.279508 0.109 Uiso 1 1 calc GR . . . .
H27B H -0.053120 0.408196 0.280453 0.109 Uiso 1 1 calc GR . . . .
H27C H -0.012594 0.426523 0.245601 0.109 Uiso 1 1 calc GR . . . .
C28 C 0.1401(5) 0.3808(3) 0.31645(12) 0.080(2) Uani 1 1 d . U . . .
H28A H 0.207288 0.357783 0.322377 0.120 Uiso 1 1 calc GR . . . .
H28B H 0.078437 0.363444 0.326133 0.120 Uiso 1 1 calc GR . . . .
H28C H 0.153373 0.419217 0.325527 0.120 Uiso 1 1 calc GR . . . .
Al3 Al 0.23927(16) 0.71609(10) 0.49460(10) 0.0290(10) Uani 0.708(8) 1 d D . P B 3
HB H 0.248(4) 0.702(2) 0.5312(10) 0.025(14) Uiso 0.708(8) 1 d D . P B 3
Al4 Al 0.2298(4) 0.7309(2) 0.4717(2) 0.027(2) Uani 0.292(8) 1 d . . P B 4
N31 N 0.2547(3) 0.80112(16) 0.49550(8) 0.0316(9) Uani 1 1 d . . . . .
N32 N 0.3955(3) 0.71501(16) 0.48706(8) 0.0308(9) Uani 1 1 d . . . . .
N33 N 0.2174(3) 0.64301(16) 0.47204(8) 0.0317(9) Uani 1 1 d . . . . .
N34 N 0.0766(3) 0.72870(17) 0.48055(8) 0.0336(10) Uani 1 1 d . . . . .
C31 C 0.1783(4) 0.8441(2) 0.48596(11) 0.0358(12) Uani 1 1 d . U . . .
C32 C 0.2192(4) 0.8954(2) 0.49908(12) 0.0457(13) Uani 1 1 d . U . . .
H32 H 0.183225 0.931278 0.496271 0.055 Uiso 1 1 calc R . . . .
C33 C 0.3254(4) 0.8842(2) 0.51754(12) 0.0407(13) Uani 1 1 d . U . . .
H33 H 0.373829 0.911163 0.529613 0.049 Uiso 1 1 calc R . . . .
C34 C 0.3453(4) 0.8271(2) 0.51478(11) 0.0338(12) Uani 1 1 d . U . . .
C35 C 0.4474(4) 0.7942(2) 0.52956(11) 0.0396(13) Uani 1 1 d . U . . .
C36 C 0.4761(4) 0.7487(2) 0.50535(11) 0.0338(12) Uani 1 1 d . U . . .
C37 C 0.5796(4) 0.7331(2) 0.49846(11) 0.0385(13) Uani 1 1 d . U . . .
H37 H 0.648639 0.749510 0.507703 0.046 Uiso 1 1 calc R . . . .
C38 C 0.5636(4) 0.6879(2) 0.47505(11) 0.0371(12) Uani 1 1 d . U . . .
H38A H 0.593064 0.698153 0.453981 0.044 Uiso 1 1 calc R . . . .
H38B H 0.602714 0.653442 0.484690 0.044 Uiso 1 1 calc R . . . .
C39 C 0.4507(4) 0.6781(2) 0.46838(11) 0.0319(11) Uani 1 1 d . U . . .
C40 C 0.3890(4) 0.63725(19) 0.44273(10) 0.0306(11) Uani 1 1 d . U . . .
C41 C 0.2877(4) 0.6110(2) 0.45454(10) 0.0303(11) Uani 1 1 d . U . . .
C42 C 0.2454(4) 0.5571(2) 0.44930(11) 0.0340(12) Uani 1 1 d . U . . .
H42 H 0.278071 0.526970 0.438372 0.041 Uiso 1 1 calc R . . . .
C43 C 0.1452(4) 0.5546(2) 0.46298(11) 0.0364(12) Uani 1 1 d . U . . .
H43 H 0.097471 0.522609 0.462819 0.044 Uiso 1 1 calc R . . . .
C44 C 0.1291(4) 0.6069(2) 0.47658(10) 0.0318(12) Uani 1 1 d . U . . .
C45 C 0.0352(4) 0.6269(2) 0.49533(11) 0.0403(13) Uani 1 1 d . U . . .
C46 C 0.0003(4) 0.6875(2) 0.48651(10) 0.0325(12) Uani 1 1 d . U . . .
C47 C -0.1045(4) 0.7108(2) 0.48389(10) 0.0353(12) Uani 1 1 d . U . . .
H47 H -0.170897 0.691492 0.487055 0.042 Uiso 1 1 calc R . . . .
C48 C -0.0946(4) 0.7686(2) 0.47562(11) 0.0407(13) Uani 1 1 d . U . . .
H48 H -0.153261 0.795539 0.472066 0.049 Uiso 1 1 calc R . . . .
C49 C 0.0167(4) 0.7787(2) 0.47364(10) 0.0376(13) Uani 1 1 d . U . . .
C50 C 0.0709(4) 0.8318(2) 0.46279(11) 0.0459(14) Uani 1 1 d . U . . .
C51 C 0.5458(4) 0.8353(2) 0.53715(16) 0.074(2) Uani 1 1 d . U . . .
H51A H 0.561606 0.852461 0.515995 0.112 Uiso 1 1 calc GR . . . .
H51B H 0.611376 0.814427 0.547799 0.112 Uiso 1 1 calc GR . . . .
H51C H 0.527264 0.865139 0.552496 0.112 Uiso 1 1 calc GR . . . .
C52 C 0.4318(6) 0.7666(3) 0.56326(13) 0.080(2) Uani 1 1 d . U . . .
H52A H 0.419550 0.796179 0.579602 0.121 Uiso 1 1 calc GR . . . .
H52B H 0.498524 0.744821 0.571946 0.121 Uiso 1 1 calc GR . . . .
H52C H 0.367438 0.741141 0.559827 0.121 Uiso 1 1 calc GR . . . .
C53 C 0.4676(4) 0.5888(2) 0.43601(12) 0.0475(14) Uani 1 1 d . U . . .
H53A H 0.532028 0.604596 0.427000 0.071 Uiso 1 1 calc GR . . . .
H53B H 0.428294 0.562353 0.419535 0.071 Uiso 1 1 calc GR . . . .
H53C H 0.492731 0.568695 0.457199 0.071 Uiso 1 1 calc GR . . . .
C54 C 0.3549(4) 0.6692(2) 0.40935(11) 0.0475(14) Uani 1 1 d . U . . .
H54A H 0.301552 0.699083 0.412750 0.071 Uiso 1 1 calc GR . . . .
H54B H 0.320552 0.642550 0.392071 0.071 Uiso 1 1 calc GR . . . .
H54C H 0.420823 0.686233 0.401898 0.071 Uiso 1 1 calc GR . . . .
C55 C -0.0655(4) 0.5870(2) 0.48460(14) 0.0606(16) Uani 1 1 d . U . . .
H55A H -0.086593 0.588822 0.460000 0.091 Uiso 1 1 calc GR . . . .
H55B H -0.128352 0.599142 0.495750 0.091 Uiso 1 1 calc GR . . . .
H55C H -0.045072 0.547949 0.491285 0.091 Uiso 1 1 calc GR . . . .
C56 C 0.0673(5) 0.6204(3) 0.53358(12) 0.075(2) Uani 1 1 d . U . . .
H56A H 0.086294 0.580684 0.538968 0.113 Uiso 1 1 calc GR . . . .
H56B H 0.004612 0.631797 0.545019 0.113 Uiso 1 1 calc GR . . . .
H56C H 0.131567 0.644594 0.541274 0.113 Uiso 1 1 calc GR . . . .
C57 C -0.0067(5) 0.8809(3) 0.46178(18) 0.090(2) Uani 1 1 d . U . . .
H57A H -0.022554 0.888924 0.484689 0.134 Uiso 1 1 calc GR . . . .
H57B H -0.076109 0.871665 0.447112 0.134 Uiso 1 1 calc GR . . . .
H57C H 0.027399 0.914296 0.452859 0.134 Uiso 1 1 calc GR . . . .
C58 C 0.0977(6) 0.8219(3) 0.42624(13) 0.106(3) Uani 1 1 d . U . . .
H58A H 0.129631 0.856554 0.418040 0.159 Uiso 1 1 calc GR . . . .
H58B H 0.029236 0.812157 0.411272 0.159 Uiso 1 1 calc GR . . . .
H58C H 0.151124 0.790669 0.426404 0.159 Uiso 1 1 calc GR . . . .
O61 O -0.1251(2) 0.16031(15) 0.40174(7) 0.0478(9) Uani 1 1 d D U . . .
O62 O 0.0690(3) 0.20889(15) 0.42591(8) 0.0464(9) Uani 1 1 d D U . . .
C61 C -0.1137(4) 0.1853(2) 0.43495(12) 0.0575(16) Uani 1 1 d D U . . .
H61A H -0.088788 0.156253 0.452340 0.069 Uiso 1 1 calc R . . . .
H61B H -0.185916 0.200683 0.439415 0.069 Uiso 1 1 calc R . . . .
C62 C -0.0306(4) 0.2313(2) 0.43616(13) 0.0575(16) Uani 1 1 d D U . . .
H62A H -0.059855 0.262576 0.420821 0.069 Uiso 1 1 calc R . . . .
H62B H -0.014495 0.246704 0.459426 0.069 Uiso 1 1 calc R . . . .
C63 C -0.2151(4) 0.1214(2) 0.39587(13) 0.0591(16) Uani 1 1 d D U . . .
H63A H -0.206496 0.092199 0.413511 0.089 Uiso 1 1 calc GR . . . .
H63B H -0.215769 0.103524 0.373685 0.089 Uiso 1 1 calc GR . . . .
H63C H -0.285183 0.141798 0.396350 0.089 Uiso 1 1 calc GR . . . .
C64 C 0.1541(4) 0.2511(2) 0.42808(13) 0.0569(16) Uani 1 1 d D U . . .
H64A H 0.126823 0.284097 0.414355 0.085 Uiso 1 1 calc GR . . . .
H64B H 0.219597 0.235441 0.419669 0.085 Uiso 1 1 calc GR . . . .
H64C H 0.174154 0.262863 0.451716 0.085 Uiso 1 1 calc GR . . . .
O63 O 0.0092(3) 0.21235(15) 0.34785(8) 0.0485(9) Uani 1 1 d D U . . .
O64 O 0.1967(3) 0.15746(16) 0.37054(8) 0.0540(10) Uani 1 1 d D U . . .
C65 C 0.1084(4) 0.2287(3) 0.33490(14) 0.0656(17) Uani 1 1 d D U . . .
H65A H 0.141967 0.261972 0.347604 0.079 Uiso 1 1 calc R . . . .
H65B H 0.089890 0.239621 0.310820 0.079 Uiso 1 1 calc R . . . .
C66 C 0.1878(5) 0.1820(3) 0.33798(13) 0.0732(19) Uani 1 1 d D U . . .
H66A H 0.163270 0.152822 0.320662 0.088 Uiso 1 1 calc R . . . .
H66B H 0.261408 0.196239 0.333964 0.088 Uiso 1 1 calc R . . . .
C67 C -0.0707(4) 0.2560(3) 0.34518(15) 0.0725(19) Uani 1 1 d D U . . .
H67A H -0.040731 0.288658 0.358692 0.109 Uiso 1 1 calc GR . . . .
H67B H -0.137837 0.242237 0.353557 0.109 Uiso 1 1 calc GR . . . .
H67C H -0.089161 0.267345 0.321436 0.109 Uiso 1 1 calc GR . . . .
C68 C 0.2879(4) 0.1197(3) 0.37764(14) 0.0669(17) Uani 1 1 d D U . . .
H68A H 0.281571 0.089544 0.360550 0.100 Uiso 1 1 calc GR . . . .
H68B H 0.287815 0.102850 0.400083 0.100 Uiso 1 1 calc GR . . . .
H68C H 0.357440 0.140576 0.377198 0.100 Uiso 1 1 calc GR . . . .
O65 O -0.0279(3) 0.08276(16) 0.35460(9) 0.0652(11) Uani 1 1 d D U . . .
O66 O 0.0928(3) 0.07719(17) 0.41605(9) 0.0667(11) Uani 1 1 d D U . . .
C69 C 0.0246(5) 0.0316(2) 0.36454(16) 0.0752(18) Uani 1 1 d D U . . .
H69A H 0.098428 0.030119 0.356839 0.090 Uiso 1 1 calc R . . . .
H69B H -0.020328 -0.000621 0.354187 0.090 Uiso 1 1 calc R . . . .
C70 C 0.0376(5) 0.0272(3) 0.40202(16) 0.082(2) Uani 1 1 d D U . . .
H70A H -0.036249 0.023788 0.409589 0.098 Uiso 1 1 calc R . . . .
H70B H 0.081762 -0.006902 0.409690 0.098 Uiso 1 1 calc R . . . .
C71 C -0.0649(6) 0.0865(3) 0.31912(14) 0.096(2) Uani 1 1 d D U . . .
H71A H -0.001662 0.080775 0.306754 0.145 Uiso 1 1 calc GR . . . .
H71B H -0.097246 0.124102 0.313737 0.145 Uiso 1 1 calc GR . . . .
H71C H -0.121046 0.057228 0.312489 0.145 Uiso 1 1 calc GR . . . .
C72 C 0.1157(7) 0.0770(3) 0.45178(15) 0.113(3) Uani 1 1 d D U . . .
H72A H 0.046035 0.073291 0.461268 0.170 Uiso 1 1 calc GR . . . .
H72B H 0.152445 0.112638 0.459583 0.170 Uiso 1 1 calc GR . . . .
H72C H 0.164580 0.044965 0.459260 0.170 Uiso 1 1 calc GR . . . .
Li61 Li 0.0362(7) 0.1519(4) 0.38627(19) 0.0433(18) Uani 1 1 d . U . . .
O81 O 0.5597(3) 0.83622(15) 0.41128(9) 0.0587(10) Uani 1 1 d D U . . .
O82 O 0.4020(3) 0.91295(16) 0.41471(9) 0.0632(11) Uani 1 1 d D U . . .
C81 C 0.4692(5) 0.8193(2) 0.42651(15) 0.0622(16) Uani 1 1 d D U . . .
H81A H 0.495730 0.795752 0.446575 0.075 Uiso 1 1 calc R . . . .
H81B H 0.419382 0.795549 0.410438 0.075 Uiso 1 1 calc R . . . .
C82 C 0.4073(6) 0.8666(3) 0.43678(17) 0.086(2) Uani 1 1 d D U . . .
H82A H 0.330788 0.853915 0.438578 0.104 Uiso 1 1 calc R . . . .
H82B H 0.441913 0.879128 0.459540 0.104 Uiso 1 1 calc R . . . .
C83 C 0.6318(5) 0.7911(2) 0.40524(15) 0.0675(17) Uani 1 1 d D U . . .
H83A H 0.659931 0.772463 0.426715 0.101 Uiso 1 1 calc GR . . . .
H83B H 0.694258 0.806176 0.394976 0.101 Uiso 1 1 calc GR . . . .
H83C H 0.590872 0.763427 0.389875 0.101 Uiso 1 1 calc GR . . . .
C84 C 0.3353(6) 0.9577(3) 0.42286(18) 0.101(3) Uani 1 1 d D U . . .
H84A H 0.267100 0.942526 0.429876 0.151 Uiso 1 1 calc GR . . . .
H84B H 0.316178 0.982181 0.403010 0.151 Uiso 1 1 calc GR . . . .
H84C H 0.375778 0.979970 0.441409 0.151 Uiso 1 1 calc GR . . . .
O83 O 0.4718(3) 0.99039(14) 0.36231(7) 0.0458(9) Uani 1 1 d D U . . .
O84 O 0.4409(3) 0.88198(17) 0.34112(9) 0.0721(12) Uani 1 1 d D U . . .
C85 C 0.4128(4) 0.9837(2) 0.32902(12) 0.0510(14) Uani 1 1 d D U . . .
H85A H 0.464432 0.985537 0.311975 0.061 Uiso 1 1 calc R . . . .
H85B H 0.356018 1.013783 0.324004 0.061 Uiso 1 1 calc R . . . .
C86 C 0.3590(5) 0.9262(2) 0.32873(15) 0.0778(19) Uani 1 1 d D U . . .
H86A H 0.299429 0.926980 0.343249 0.093 Uiso 1 1 calc R . . . .
H86B H 0.324597 0.916816 0.305399 0.093 Uiso 1 1 calc R . . . .
C87 C 0.5404(4) 1.0400(2) 0.36542(13) 0.0565(15) Uani 1 1 d D U . . .
H87A H 0.593804 1.037832 0.349257 0.085 Uiso 1 1 calc GR . . . .
H87B H 0.580572 1.042318 0.388477 0.085 Uiso 1 1 calc GR . . . .
H87C H 0.493829 1.073829 0.360666 0.085 Uiso 1 1 calc GR . . . .
C88 C 0.4080(7) 0.8290(3) 0.33113(18) 0.131(4) Uani 1 1 d D U . . .
H88A H 0.342027 0.818593 0.341288 0.197 Uiso 1 1 calc GR . . . .
H88B H 0.468011 0.801998 0.338442 0.197 Uiso 1 1 calc GR . . . .
H88C H 0.390067 0.827962 0.306411 0.197 Uiso 1 1 calc GR . . . .
O85A O 0.6341(9) 0.9609(6) 0.4256(3) 0.074(3) Uani 0.501(10) 1 d D U P C 5
O86A O 0.6871(7) 0.9107(6) 0.3680(3) 0.071(3) Uani 0.501(10) 1 d D U P C 5
C89A C 0.7467(11) 0.9419(7) 0.4254(4) 0.097(5) Uani 0.501(10) 1 d D U P C 5
H89A H 0.756372 0.904117 0.436337 0.116 Uiso 0.501(10) 1 calc R . P C 5
H89B H 0.798375 0.968641 0.438780 0.116 Uiso 0.501(10) 1 calc R . P C 5
C90A C 0.7758(13) 0.9380(14) 0.3894(5) 0.131(6) Uani 0.501(10) 1 d D U P C 5
H90A H 0.787839 0.976527 0.380758 0.158 Uiso 0.501(10) 1 calc R . P C 5
H90B H 0.845334 0.915989 0.389562 0.158 Uiso 0.501(10) 1 calc R . P C 5
C91A C 0.6160(15) 0.9602(7) 0.4600(3) 0.088(4) Uani 0.501(10) 1 d D U P C 5
H91A H 0.540025 0.972875 0.461506 0.132 Uiso 0.501(10) 1 calc R . P C 5
H91B H 0.626302 0.921525 0.468946 0.132 Uiso 0.501(10) 1 calc R . P C 5
H91C H 0.669023 0.985762 0.473239 0.132 Uiso 0.501(10) 1 calc R . P C 5
C92A C 0.7014(12) 0.9076(6) 0.3333(4) 0.076(4) Uani 0.501(10) 1 d D U P C 5
H92A H 0.637239 0.888379 0.320476 0.114 Uiso 0.501(10) 1 calc R . P C 5
H92B H 0.707624 0.946036 0.324365 0.114 Uiso 0.501(10) 1 calc R . P C 5
H92C H 0.769164 0.886178 0.331129 0.114 Uiso 0.501(10) 1 calc R . P C 5
O85B O 0.6627(10) 0.9594(7) 0.4125(3) 0.081(3) Uani 0.499(10) 1 d D U P C 6
O86B O 0.6591(9) 0.8958(6) 0.3520(3) 0.080(3) Uani 0.499(10) 1 d D U P C 6
C89B C 0.7616(14) 0.9360(15) 0.4010(5) 0.139(6) Uani 0.499(10) 1 d D U P C 6
H89C H 0.779005 0.899733 0.413139 0.167 Uiso 0.499(10) 1 calc R . P C 6
H89D H 0.823915 0.962272 0.408412 0.167 Uiso 0.499(10) 1 calc R . P C 6
C90B C 0.7617(11) 0.9245(7) 0.3637(4) 0.101(5) Uani 0.499(10) 1 d D U P C 6
H90C H 0.766379 0.960576 0.351196 0.121 Uiso 0.499(10) 1 calc R . P C 6
H90D H 0.825884 0.900382 0.360238 0.121 Uiso 0.499(10) 1 calc R . P C 6
C91B C 0.6762(15) 0.9612(8) 0.4479(3) 0.076(4) Uani 0.499(10) 1 d D U P C 6
H91D H 0.609156 0.977020 0.455290 0.115 Uiso 0.499(10) 1 calc R . P C 6
H91E H 0.688778 0.922664 0.456910 0.115 Uiso 0.499(10) 1 calc R . P C 6
H91F H 0.740253 0.985142 0.456219 0.115 Uiso 0.499(10) 1 calc R . P C 6
C92B C 0.638(2) 0.8848(12) 0.3173(3) 0.236(15) Uani 0.499(10) 1 d D U P C 6
H92D H 0.566240 0.865231 0.312011 0.354 Uiso 0.499(10) 1 calc R . P C 6
H92E H 0.635186 0.920706 0.304774 0.354 Uiso 0.499(10) 1 calc R . P C 6
H92F H 0.696909 0.860748 0.310701 0.354 Uiso 0.499(10) 1 calc R . P C 6
Li81 Li 0.5278(6) 0.9117(3) 0.38463(18) 0.0432(18) Uani 1 1 d D U . . .
O101 O 0.7324(3) 0.63610(17) 0.36268(9) 0.0688(11) Uani 1 1 d D U . . .
O102 O 0.9494(3) 0.64876(18) 0.38122(9) 0.0765(13) Uani 1 1 d D U . . .
C101 C 0.7696(5) 0.6534(3) 0.39616(13) 0.0771(19) Uani 1 1 d D U . . .
H10A H 0.775224 0.619968 0.411321 0.093 Uiso 1 1 calc R . . . .
H10B H 0.715172 0.680139 0.403695 0.093 Uiso 1 1 calc R . . . .
C102 C 0.8776(6) 0.6810(3) 0.39835(14) 0.084(2) Uani 1 1 d D U . . .
H10C H 0.868458 0.719384 0.388237 0.100 Uiso 1 1 calc R . . . .
H10D H 0.910142 0.685153 0.422403 0.100 Uiso 1 1 calc R . . . .
C103 C 0.6258(4) 0.6113(3) 0.35770(15) 0.083(2) Uani 1 1 d D U . . .
H10E H 0.625329 0.577827 0.372240 0.125 Uiso 1 1 calc GR . . . .
H10F H 0.606918 0.600005 0.333960 0.125 Uiso 1 1 calc GR . . . .
H10G H 0.571169 0.638940 0.363444 0.125 Uiso 1 1 calc GR . . . .
C104 C 1.0631(5) 0.6640(3) 0.38913(16) 0.094(2) Uani 1 1 d D U . . .
H10H H 1.076824 0.699185 0.377294 0.141 Uiso 1 1 calc GR . . . .
H10I H 1.109534 0.633531 0.381959 0.141 Uiso 1 1 calc GR . . . .
H10J H 1.081533 0.669740 0.413596 0.141 Uiso 1 1 calc GR . . . .
O103 O 0.8406(3) 0.69980(15) 0.30986(8) 0.0543(10) Uani 1 1 d D U . . .
O104 O 1.0044(3) 0.62241(15) 0.31133(8) 0.0491(9) Uani 1 1 d D U . . .
C105 C 0.9380(4) 0.7152(2) 0.29641(14) 0.0611(16) Uani 1 1 d D U . . .
H10K H 0.986463 0.737987 0.313376 0.073 Uiso 1 1 calc R . . . .
H10L H 0.917268 0.739236 0.276145 0.073 Uiso 1 1 calc R . . . .
C106 C 0.9985(6) 0.6669(3) 0.28732(18) 0.093(2) Uani 1 1 d D U . . .
H10M H 0.962559 0.652439 0.265148 0.111 Uiso 1 1 calc R . . . .
H10N H 1.074828 0.678907 0.284722 0.111 Uiso 1 1 calc R . . . .
C107 C 0.7738(4) 0.7470(2) 0.31476(13) 0.0554(15) Uani 1 1 d D U . . .
H10O H 0.814863 0.772742 0.331320 0.083 Uiso 1 1 calc GR . . . .
H10P H 0.706049 0.734096 0.323143 0.083 Uiso 1 1 calc GR . . . .
H10Q H 0.753767 0.766986 0.293224 0.083 Uiso 1 1 calc GR . . . .
C108 C 1.0719(6) 0.5766(3) 0.3054(2) 0.111(3) Uani 1 1 d D U . . .
H10R H 1.033071 0.552870 0.287293 0.166 Uiso 1 1 calc GR . . . .
H10S H 1.088622 0.554005 0.326120 0.166 Uiso 1 1 calc GR . . . .
H10T H 1.141242 0.590770 0.298658 0.166 Uiso 1 1 calc GR . . . .
O105 O 0.7626(3) 0.57006(16) 0.29988(9) 0.0563(10) Uani 1 1 d D U . . .
O106 O 0.9016(3) 0.53062(16) 0.35240(9) 0.0635(11) Uani 1 1 d D U . . .
C109 C 0.7893(5) 0.5118(3) 0.30132(16) 0.082(2) Uani 1 1 d D U . . .
H10U H 0.850066 0.504520 0.287810 0.098 Uiso 1 1 calc R . . . .
H10V H 0.723702 0.489517 0.291364 0.098 Uiso 1 1 calc R . . . .
C110 C 0.8240(5) 0.4936(3) 0.33627(16) 0.0813(19) Uani 1 1 d D U . . .
H11A H 0.758573 0.492203 0.348447 0.098 Uiso 1 1 calc R . . . .
H11B H 0.856164 0.454936 0.336423 0.098 Uiso 1 1 calc R . . . .
C111 C 0.7267(4) 0.5892(3) 0.26679(13) 0.075(2) Uani 1 1 d D U . . .
H11C H 0.781214 0.578242 0.252089 0.112 Uiso 1 1 calc GR . . . .
H11D H 0.719302 0.630626 0.266840 0.112 Uiso 1 1 calc GR . . . .
H11E H 0.654660 0.572007 0.258355 0.112 Uiso 1 1 calc GR . . . .
C112 C 0.9474(6) 0.5126(3) 0.38533(14) 0.097(2) Uani 1 1 d D U . . .
H11F H 0.889344 0.512538 0.400009 0.145 Uiso 1 1 calc GR . . . .
H11G H 1.007035 0.538641 0.394559 0.145 Uiso 1 1 calc GR . . . .
H11H H 0.977638 0.474170 0.384184 0.145 Uiso 1 1 calc GR . . . .
Li11 Li 0.8707(6) 0.6187(4) 0.33653(18) 0.0392(17) Uani 1 1 d . U . . .
O121 O 0.4446(3) 0.39476(18) 0.42106(9) 0.0751(13) Uani 1 1 d D U . . .
O122 O 0.6071(3) 0.46597(14) 0.44066(8) 0.0529(10) Uani 1 1 d D U . . .
C121 C 0.4825(5) 0.3963(3) 0.45613(13) 0.082(2) Uani 1 1 d D U . . .
H12A H 0.483357 0.357320 0.465475 0.098 Uiso 1 1 calc R . . . .
H12B H 0.431129 0.419507 0.467596 0.098 Uiso 1 1 calc R . . . .
C122 C 0.5938(5) 0.4204(3) 0.46259(14) 0.0754(19) Uani 1 1 d D U . . .
H12C H 0.608455 0.433850 0.486303 0.090 Uiso 1 1 calc R . . . .
H12D H 0.648947 0.390480 0.459690 0.090 Uiso 1 1 calc R . . . .
C123 C 0.3406(5) 0.3684(3) 0.41220(16) 0.095(2) Uani 1 1 d D U . . .
H12E H 0.339449 0.332323 0.424440 0.143 Uiso 1 1 calc GR . . . .
H12F H 0.328096 0.361073 0.387789 0.143 Uiso 1 1 calc GR . . . .
H12G H 0.281890 0.393274 0.418216 0.143 Uiso 1 1 calc GR . . . .
C124 C 0.7043(4) 0.4987(3) 0.45043(15) 0.0695(18) Uani 1 1 d D U . . .
H12H H 0.700183 0.516664 0.472360 0.104 Uiso 1 1 calc GR . . . .
H12I H 0.710195 0.528100 0.433400 0.104 Uiso 1 1 calc GR . . . .
H12J H 0.769733 0.473969 0.452288 0.104 Uiso 1 1 calc GR . . . .
O123 O 0.4197(3) 0.47256(14) 0.35637(7) 0.0476(9) Uani 1 1 d D U . . .
O124 O 0.6137(3) 0.41636(15) 0.36668(8) 0.0507(9) Uani 1 1 d D U . . .
C125 C 0.4644(4) 0.4513(2) 0.32732(12) 0.0570(15) Uani 1 1 d D U . . .
H12K H 0.510042 0.480964 0.318333 0.068 Uiso 1 1 calc R . . . .
H12L H 0.403255 0.440723 0.309296 0.068 Uiso 1 1 calc R . . . .
C126 C 0.5343(4) 0.4004(2) 0.33809(12) 0.0568(15) Uani 1 1 d D U . . .
H12M H 0.487027 0.369031 0.344311 0.068 Uiso 1 1 calc R . . . .
H12N H 0.573222 0.387424 0.319318 0.068 Uiso 1 1 calc R . . . .
C127 C 0.3403(4) 0.5161(2) 0.34781(14) 0.0630(17) Uani 1 1 d D U . . .
H12O H 0.377494 0.550117 0.340769 0.094 Uiso 1 1 calc GR . . . .
H12P H 0.303899 0.525165 0.367538 0.094 Uiso 1 1 calc GR . . . .
H12Q H 0.284436 0.503258 0.329206 0.094 Uiso 1 1 calc GR . . . .
C128 C 0.6887(4) 0.3718(2) 0.37832(14) 0.0604(16) Uani 1 1 d D U . . .
H12R H 0.647300 0.340091 0.386346 0.091 Uiso 1 1 calc GR . . . .
H12S H 0.743391 0.385826 0.396896 0.091 Uiso 1 1 calc GR . . . .
H12T H 0.727033 0.358909 0.359712 0.091 Uiso 1 1 calc GR . . . .
Li12 Li 0.5193(7) 0.4500(4) 0.3974(2) 0.048(2) Uani 1 1 d . U . . .

loop_
_atom_site_aniso_label
_atom_site_aniso_U_11
_atom_site_aniso_U_22
_atom_site_aniso_U_33
_atom_site_aniso_U_23
_atom_site_aniso_U_13
_atom_site_aniso_U_12
Al1 0.0249(14) 0.0243(15) 0.024(3) 0.0015(13) 0.0065(12) -0.0035(11)
Al2 0.025(2) 0.028(2) 0.036(5) 0.003(2) 0.0056(18) -0.0015(15)
N1 0.028(2) 0.023(2) 0.026(2) -0.0006(16) 0.0033(16) -0.0019(18)
N2 0.030(2) 0.028(2) 0.026(2) 0.0007(17) 0.0050(17) -0.0050(19)
N3 0.034(2) 0.021(2) 0.034(2) 0.0029(17) 0.0081(17) 0.0011(19)
N4 0.023(2) 0.021(2) 0.030(2) -0.0012(16) 0.0051(16) 0.0016(18)
C1 0.032(3) 0.021(3) 0.030(3) 0.001(2) 0.006(2) -0.002(2)
C2 0.037(3) 0.037(3) 0.022(2) -0.002(2) -0.007(2) 0.000(2)
C3 0.038(3) 0.026(3) 0.032(3) 0.004(2) 0.007(2) -0.006(2)
C4 0.031(3) 0.026(3) 0.023(2) -0.001(2) 0.0051(19) -0.004(2)
C5 0.034(3) 0.026(3) 0.040(3) 0.002(2) 0.008(2) 0.001(2)
C6 0.032(3) 0.028(3) 0.028(3) 0.002(2) 0.007(2) -0.004(2)
C7 0.032(3) 0.035(3) 0.051(3) 0.007(3) 0.005(2) -0.007(2)
C8 0.027(3) 0.040(3) 0.053(3) 0.008(3) -0.009(2) 0.000(2)
C9 0.036(3) 0.027(3) 0.032(3) 0.003(2) 0.000(2) -0.003(2)
C10 0.053(3) 0.038(3) 0.047(3) 0.014(3) -0.007(3) -0.012(3)
C11 0.030(3) 0.032(3) 0.035(3) 0.007(2) 0.006(2) 0.001(2)
C12 0.037(3) 0.030(3) 0.046(3) 0.005(2) 0.003(2) 0.005(2)
C13 0.039(3) 0.020(3) 0.038(3) 0.000(2) 0.008(2) -0.003(2)
C14 0.031(3) 0.023(3) 0.033(3) 0.001(2) 0.014(2) -0.003(2)
C15 0.041(3) 0.026(3) 0.029(3) -0.003(2) 0.006(2) 0.008(2)
C16 0.038(3) 0.028(3) 0.027(2) 0.003(2) 0.004(2) -0.001(2)
C17 0.027(3) 0.030(3) 0.054(3) -0.001(2) -0.003(2) -0.009(2)
C18 0.026(3) 0.033(3) 0.047(3) 0.002(2) 0.003(2) 0.006(2)
C19 0.027(3) 0.027(3) 0.029(3) -0.001(2) 0.003(2) -0.001(2)
C20 0.040(3) 0.028(3) 0.039(3) -0.005(2) 0.017(2) 0.000(2)
C21 0.075(4) 0.103(5) 0.034(3) -0.004(3) 0.004(3) 0.053(4)
C22 0.041(3) 0.054(4) 0.117(5) 0.044(4) 0.030(3) 0.008(3)
C23 0.063(4) 0.049(4) 0.119(5) 0.037(4) -0.049(4) -0.015(3)
C24 0.198(8) 0.084(5) 0.029(3) 0.000(3) 0.022(4) -0.092(5)
C25 0.087(4) 0.078(5) 0.038(3) 0.011(3) 0.016(3) 0.045(4)
C26 0.047(3) 0.034(3) 0.069(4) -0.012(3) -0.017(3) 0.002(3)
C27 0.045(3) 0.030(4) 0.153(6) -0.015(4) 0.049(4) -0.001(3)
C28 0.133(6) 0.079(5) 0.032(3) -0.016(3) 0.026(3) -0.066(4)
Al3 0.0273(12) 0.0334(14) 0.026(2) -0.0013(12) 0.0049(10) 0.0012(10)
Al4 0.027(3) 0.037(3) 0.018(5) -0.001(3) 0.006(2) 0.001(2)
N31 0.034(2) 0.037(3) 0.025(2) -0.0001(18) 0.0064(17) -0.003(2)
N32 0.029(2) 0.039(3) 0.026(2) -0.0012(18) 0.0077(17) -0.0010(19)
N33 0.027(2) 0.038(3) 0.031(2) 0.0022(18) 0.0070(17) 0.001(2)
N34 0.032(2) 0.040(3) 0.028(2) -0.0004(18) 0.0050(17) 0.001(2)
C31 0.044(3) 0.035(3) 0.031(3) 0.003(2) 0.013(2) -0.001(3)
C32 0.048(3) 0.036(3) 0.055(3) 0.007(3) 0.017(3) 0.005(3)
C33 0.038(3) 0.038(3) 0.047(3) -0.007(2) 0.010(2) -0.009(3)
C34 0.041(3) 0.030(3) 0.031(3) -0.003(2) 0.010(2) -0.006(2)
C35 0.042(3) 0.041(3) 0.035(3) -0.007(2) 0.003(2) -0.003(3)
C36 0.031(3) 0.036(3) 0.034(3) 0.003(2) 0.001(2) -0.004(2)
C37 0.029(3) 0.043(3) 0.041(3) -0.002(3) -0.002(2) -0.002(3)
C38 0.039(3) 0.042(3) 0.031(3) 0.017(2) 0.008(2) 0.007(3)
C39 0.028(3) 0.036(3) 0.032(3) 0.002(2) 0.008(2) 0.000(2)
C40 0.034(3) 0.032(3) 0.027(3) 0.000(2) 0.009(2) 0.005(2)
C41 0.033(3) 0.033(3) 0.026(2) 0.000(2) 0.006(2) 0.002(2)
C42 0.037(3) 0.032(3) 0.034(3) -0.001(2) 0.005(2) 0.004(2)
C43 0.037(3) 0.034(3) 0.037(3) 0.003(2) 0.001(2) -0.004(2)
C44 0.033(3) 0.037(3) 0.025(3) 0.007(2) 0.005(2) 0.002(3)
C45 0.034(3) 0.055(4) 0.033(3) 0.010(2) 0.012(2) 0.005(3)
C46 0.027(3) 0.042(3) 0.028(3) -0.002(2) 0.002(2) 0.002(3)
C47 0.027(3) 0.046(4) 0.033(3) -0.003(2) 0.002(2) -0.001(2)
C48 0.030(3) 0.054(4) 0.036(3) -0.006(3) -0.003(2) 0.008(3)
C49 0.037(3) 0.049(4) 0.027(3) -0.005(2) 0.002(2) 0.001(3)
C50 0.052(3) 0.050(4) 0.032(3) 0.015(2) -0.005(2) -0.005(3)
C51 0.052(4) 0.066(5) 0.096(5) -0.031(4) -0.019(3) 0.009(3)
C52 0.129(6) 0.078(5) 0.039(3) 0.008(3) 0.029(3) 0.051(4)
C53 0.039(3) 0.051(4) 0.058(3) -0.005(3) 0.023(3) 0.002(3)
C54 0.047(3) 0.060(4) 0.035(3) 0.007(3) 0.006(2) -0.006(3)
C55 0.039(3) 0.053(4) 0.095(5) 0.013(3) 0.027(3) -0.002(3)
C56 0.089(5) 0.104(6) 0.034(3) 0.015(3) 0.017(3) 0.054(4)
C57 0.064(4) 0.053(4) 0.140(6) 0.038(4) -0.026(4) -0.006(4)
C58 0.123(6) 0.164(8) 0.029(3) 0.015(4) 0.005(4) -0.082(6)
O61 0.041(2) 0.068(3) 0.0362(19) -0.0104(17) 0.0127(15) -0.0106(18)
O62 0.0359(19) 0.058(2) 0.046(2) -0.0099(17) 0.0083(16) -0.0039(17)
C61 0.045(3) 0.086(5) 0.044(3) -0.017(3) 0.014(3) -0.002(3)
C62 0.041(3) 0.082(4) 0.050(3) -0.025(3) 0.009(3) 0.000(3)
C63 0.038(3) 0.078(4) 0.061(4) -0.002(3) 0.006(3) -0.017(3)
C64 0.042(3) 0.069(4) 0.058(4) -0.014(3) 0.003(3) -0.013(3)
O63 0.042(2) 0.061(3) 0.044(2) 0.0148(17) 0.0135(16) 0.0051(18)
O64 0.046(2) 0.070(3) 0.049(2) 0.0138(19) 0.0173(17) 0.0207(19)
C65 0.050(3) 0.092(5) 0.059(4) 0.033(3) 0.024(3) 0.004(3)
C66 0.060(4) 0.116(6) 0.048(3) 0.015(3) 0.022(3) 0.018(4)
C67 0.046(4) 0.092(5) 0.079(4) 0.030(4) 0.009(3) 0.018(3)
C68 0.051(3) 0.076(5) 0.075(4) -0.004(3) 0.012(3) 0.017(3)
O65 0.079(3) 0.051(3) 0.065(2) -0.013(2) 0.006(2) 0.005(2)
O66 0.069(3) 0.059(3) 0.072(3) 0.023(2) 0.011(2) 0.002(2)
C69 0.077(4) 0.038(4) 0.112(5) -0.008(3) 0.021(4) -0.009(3)
C70 0.072(5) 0.051(4) 0.122(5) 0.035(4) 0.011(4) -0.009(3)
C71 0.142(7) 0.091(6) 0.053(4) -0.030(4) 0.000(4) -0.003(5)
C72 0.145(7) 0.116(7) 0.072(4) 0.046(4) -0.005(4) 0.017(5)
Li61 0.050(4) 0.040(5) 0.041(4) 0.000(3) 0.011(3) 0.000(4)
O81 0.055(2) 0.043(2) 0.083(3) 0.020(2) 0.026(2) 0.0118(19)
O82 0.078(3) 0.051(3) 0.067(3) 0.021(2) 0.034(2) 0.019(2)
C81 0.068(4) 0.045(4) 0.079(4) 0.018(3) 0.030(3) 0.007(3)
C82 0.103(5) 0.056(4) 0.114(5) 0.031(4) 0.064(4) 0.020(4)
C83 0.063(4) 0.045(4) 0.097(5) 0.021(3) 0.020(3) 0.021(3)
C84 0.126(6) 0.072(5) 0.120(6) 0.038(4) 0.072(5) 0.048(5)
O83 0.058(2) 0.040(2) 0.0375(19) 0.0072(16) 0.0021(16) -0.0027(18)
O84 0.072(3) 0.070(3) 0.066(3) -0.021(2) -0.017(2) 0.009(2)
C85 0.058(4) 0.051(4) 0.044(3) 0.005(3) 0.006(3) -0.002(3)
C86 0.081(5) 0.076(4) 0.070(4) 0.001(3) -0.011(3) -0.005(3)
C87 0.053(4) 0.044(4) 0.069(4) 0.003(3) -0.001(3) -0.007(3)
C88 0.225(10) 0.046(4) 0.097(6) -0.010(4) -0.066(6) -0.019(5)
O85A 0.082(6) 0.064(5) 0.074(7) 0.004(6) 0.001(5) -0.030(5)
O86A 0.041(5) 0.061(7) 0.113(8) 0.018(6) 0.015(5) -0.014(4)
C89A 0.067(8) 0.075(12) 0.135(11) 0.036(10) -0.027(7) -0.021(8)
C90A 0.047(7) 0.157(11) 0.190(12) -0.025(13) 0.019(7) -0.036(7)
C91A 0.121(11) 0.063(7) 0.072(7) -0.007(7) -0.017(6) -0.030(9)
C92A 0.052(9) 0.057(10) 0.135(10) 0.030(9) 0.068(8) 0.009(8)
O85B 0.078(6) 0.091(6) 0.075(7) -0.001(6) 0.009(5) -0.046(5)
O86B 0.084(6) 0.078(8) 0.082(7) 0.003(6) 0.028(5) 0.000(5)
C89B 0.065(7) 0.164(11) 0.188(12) -0.038(13) 0.018(8) -0.032(8)
C90B 0.056(8) 0.091(14) 0.168(13) 0.055(11) 0.056(9) 0.007(8)
C91B 0.094(10) 0.062(6) 0.069(7) -0.012(7) -0.006(6) -0.029(8)
C92B 0.27(3) 0.36(4) 0.068(10) -0.064(15) -0.020(12) 0.23(2)
Li81 0.044(4) 0.040(5) 0.046(4) 0.002(3) 0.005(3) -0.003(4)
O101 0.070(3) 0.085(3) 0.059(2) -0.012(2) 0.036(2) -0.003(2)
O102 0.063(2) 0.093(3) 0.065(3) -0.042(2) -0.021(2) 0.026(2)
C101 0.110(5) 0.081(5) 0.045(3) 0.003(3) 0.027(3) 0.036(4)
C102 0.148(6) 0.062(5) 0.047(4) -0.019(3) 0.036(4) -0.011(4)
C103 0.043(3) 0.132(7) 0.081(5) 0.035(4) 0.027(3) 0.021(4)
C104 0.081(4) 0.093(6) 0.091(5) -0.018(4) -0.047(4) -0.008(4)
O103 0.062(2) 0.050(2) 0.057(2) 0.0025(18) 0.0300(18) 0.004(2)
O104 0.043(2) 0.045(2) 0.064(2) -0.0044(18) 0.0252(17) 0.0013(18)
C105 0.048(3) 0.067(4) 0.067(4) 0.021(3) 0.005(3) -0.003(3)
C106 0.117(6) 0.058(4) 0.122(6) 0.018(4) 0.082(5) 0.001(4)
C107 0.047(3) 0.054(4) 0.063(4) 0.005(3) 0.000(3) 0.013(3)
C108 0.101(6) 0.047(4) 0.210(9) -0.004(5) 0.111(6) 0.011(4)
O105 0.049(2) 0.055(3) 0.063(2) -0.0132(19) 0.0023(18) -0.007(2)
O106 0.079(3) 0.053(3) 0.058(2) 0.0012(19) 0.007(2) -0.001(2)
C109 0.064(4) 0.063(4) 0.110(5) -0.039(4) -0.015(4) 0.009(4)
C110 0.076(5) 0.047(4) 0.125(5) 0.003(4) 0.027(4) -0.018(3)
C111 0.051(4) 0.106(6) 0.060(4) -0.025(3) -0.014(3) 0.006(4)
C112 0.153(7) 0.088(6) 0.052(4) 0.028(4) 0.021(4) 0.035(5)
Li11 0.040(4) 0.048(4) 0.028(4) -0.005(3) 0.001(3) -0.001(4)
O121 0.068(3) 0.101(4) 0.053(2) 0.033(2) -0.002(2) -0.026(2)
O122 0.071(3) 0.037(2) 0.044(2) -0.0033(17) -0.0148(18) 0.0079(19)
C121 0.119(5) 0.077(5) 0.047(3) 0.015(3) 0.004(3) -0.013(4)
C122 0.087(4) 0.090(5) 0.044(3) 0.023(3) -0.006(3) 0.012(4)
C123 0.085(5) 0.115(6) 0.083(5) 0.028(4) 0.002(4) -0.041(4)
C124 0.045(3) 0.078(5) 0.080(4) -0.017(3) -0.012(3) 0.015(3)
O123 0.059(2) 0.047(2) 0.0328(19) 0.0013(16) -0.0074(16) -0.0070(18)
O124 0.052(2) 0.057(3) 0.041(2) -0.0028(17) -0.0014(16) -0.0096(19)
C125 0.064(4) 0.075(4) 0.029(3) -0.002(3) -0.002(2) -0.014(3)
C126 0.063(4) 0.068(4) 0.039(3) -0.006(3) 0.005(3) -0.015(3)
C127 0.065(4) 0.055(4) 0.060(4) 0.003(3) -0.021(3) 0.000(3)
C128 0.055(4) 0.062(4) 0.064(4) -0.002(3) 0.008(3) -0.003(3)
Li12 0.046(5) 0.057(6) 0.040(4) 0.004(4) -0.002(3) -0.005(4)

loop_
_atom_type_symbol
_atom_type_description
_atom_type_scat_dispersion_real
_atom_type_scat_dispersion_imag
_atom_type_scat_source
C C 0.0033 0.0016 'International Tables Vol C Tables 4.2.6.8 and 6.1.1.4'
H H 0.0000 0.0000 'International Tables Vol C Tables 4.2.6.8 and 6.1.1.4'
Al Al 0.0645 0.0514 'International Tables Vol C Tables 4.2.6.8 and 6.1.1.4'
Li Li -0.0003 0.0001 'International Tables Vol C Tables 4.2.6.8 and 6.1.1.4'
N N 0.0061 0.0033 'International Tables Vol C Tables 4.2.6.8 and 6.1.1.4'
O O 0.0106 0.0060 'International Tables Vol C Tables 4.2.6.8 and 6.1.1.4'

loop_
_geom_angle_atom_site_label_1
_geom_angle_atom_site_label_2
_geom_angle_atom_site_label_3
_geom_angle
N1 Al1 HA 98(2)
N1 Al1 N4 85.24(19)
N2 Al1 HA 108(2)
N2 Al1 N1 87.97(18)
N2 Al1 N3 88.32(18)
N2 Al1 N4 153.8(4)
N3 Al1 HA 108(2)
N3 Al1 N1 153.4(4)
N3 Al1 N4 86.57(19)
N4 Al1 HA 98(2)
N1 Al2 N2 86.3(2)
N1 Al2 N3 153.6(6)
N3 Al2 N2 85.7(2)
N4 Al2 N1 87.8(2)
N4 Al2 N2 153.5(6)
N4 Al2 N3 88.2(2)
C1 N1 Al1 121.1(3)
C1 N1 Al2 131.5(3)
C4 N1 Al1 130.6(3)
C4 N1 Al2 121.1(3)
C4 N1 C1 105.9(3)
C6 N2 Al1 131.6(3)
C6 N2 Al2 119.0(3)
C6 N2 C9 106.8(3)
C9 N2 Al1 120.3(3)
C9 N2 Al2 131.7(3)
C11 N3 Al1 119.5(3)
C11 N3 Al2 133.0(3)
C14 N3 Al1 132.6(3)
C14 N3 Al2 118.8(3)
C14 N3 C11 106.3(4)
C16 N4 Al1 130.5(3)
C16 N4 Al2 119.1(3)
C19 N4 Al1 120.8(3)
C19 N4 Al2 132.0(3)
C19 N4 C16 107.0(3)
N1 C1 C20 121.5(4)
C2 C1 N1 110.3(4)
C2 C1 C20 128.1(4)
C1 C2 H2A 110.4
C1 C2 H2B 110.4
C1 C2 C3 106.5(4)
H2A C2 H2B 108.6
C3 C2 H2A 110.4
C3 C2 H2B 110.4
C2 C3 H3 126.6
C4 C3 C2 106.8(4)
C4 C3 H3 126.6
N1 C4 C5 120.9(4)
C3 C4 N1 110.5(4)
C3 C4 C5 128.5(4)
C4 C5 C6 112.6(4)
C4 C5 C21 109.6(4)
C4 C5 C22 109.1(4)
C6 C5 C21 108.5(4)
C6 C5 C22 109.5(4)
C22 C5 C21 107.3(4)
N2 C6 C5 121.9(4)
C7 C6 N2 109.2(4)
C7 C6 C5 128.7(4)
C6 C7 H7 126.4
C6 C7 C8 107.2(4)
C8 C7 H7 126.4
C7 C8 H8 126.0
C9 C8 C7 107.9(4)
C9 C8 H8 126.0
N2 C9 C10 122.3(4)
C8 C9 N2 108.8(4)
C8 C9 C10 128.8(4)
C9 C10 C11 112.1(4)
C9 C10 C23 107.6(4)
C9 C10 C24 110.3(4)
C11 C10 C23 108.7(4)
C11 C10 C24 109.2(5)
C24 C10 C23 108.9(5)
N3 C11 C10 122.4(4)
C12 C11 N3 109.3(4)
C12 C11 C10 128.3(4)
C11 C12 H12 126.2
C11 C12 C13 107.6(4)
C13 C12 H12 126.2
C12 C13 H13 126.9
C14 C13 C12 106.3(4)
C14 C13 H13 126.9
N3 C14 C13 110.5(4)
N3 C14 C15 121.8(4)
C13 C14 C15 127.6(4)
C14 C15 C25 109.3(4)
C14 C15 C26 109.2(4)
C16 C15 C14 111.4(3)
C16 C15 C25 109.5(4)
C16 C15 C26 109.2(4)
C26 C15 C25 108.1(4)
N4 C16 C15 122.1(4)
C17 C16 N4 109.1(4)
C17 C16 C15 128.6(4)
C16 C17 H17 126.4
C16 C17 C18 107.2(4)
C18 C17 H17 126.4
C17 C18 H18 126.5
C19 C18 C17 107.0(4)
C19 C18 H18 126.5
N4 C19 C20 122.2(4)
C18 C19 N4 109.7(4)
C18 C19 C20 128.1(4)
C1 C20 C27 108.1(4)
C1 C20 C28 110.2(4)
C19 C20 C1 112.0(4)
C19 C20 C27 108.9(4)
C19 C20 C28 110.7(4)
C28 C20 C27 106.9(4)
C5 C21 H21A 109.5
C5 C21 H21B 109.5
C5 C21 H21C 109.5
H21A C21 H21B 109.5
H21A C21 H21C 109.5
H21B C21 H21C 109.5
C5 C22 H22A 109.5
C5 C22 H22B 109.5
C5 C22 H22C 109.5
H22A C22 H22B 109.5
H22A C22 H22C 109.5
H22B C22 H22C 109.5
C10 C23 H23A 109.5
C10 C23 H23B 109.5
C10 C23 H23C 109.5
H23A C23 H23B 109.5
H23A C23 H23C 109.5
H23B C23 H23C 109.5
C10 C24 H24A 109.5
C10 C24 H24B 109.5
C10 C24 H24C 109.5
H24A C24 H24B 109.5
H24A C24 H24C 109.5
H24B C24 H24C 109.5
C15 C25 H25A 109.5
C15 C25 H25B 109.5
C15 C25 H25C 109.5
H25A C25 H25B 109.5
H25A C25 H25C 109.5
H25B C25 H25C 109.5
C15 C26 H26A 109.5
C15 C26 H26B 109.5
C15 C26 H26C 109.5
H26A C26 H26B 109.5
H26A C26 H26C 109.5
H26B C26 H26C 109.5
C20 C27 H27A 109.5
C20 C27 H27B 109.5
C20 C27 H27C 109.5
H27A C27 H27B 109.5
H27A C27 H27C 109.5
H27B C27 H27C 109.5
C20 C28 H28A 109.5
C20 C28 H28B 109.5
C20 C28 H28C 109.5
H28A C28 H28B 109.5
H28A C28 H28C 109.5
H28B C28 H28C 109.5
N31 Al3 HB 102.5(19)
N32 Al3 HB 102.1(18)
N32 Al3 N31 85.75(18)
N32 Al3 N34 153.9(3)
N33 Al3 HB 103.8(19)
N33 Al3 N31 153.7(3)
N33 Al3 N32 89.36(17)
N33 Al3 N34 86.37(17)
N34 Al3 HB 104.0(18)
N34 Al3 N31 86.75(18)
N31 Al4 N32 86.0(3)
N31 Al4 N33 150.1(5)
N31 Al4 N34 91.2(3)
N32 Al4 N33 83.4(3)
N34 Al4 N32 149.8(5)
N34 Al4 N33 84.3(3)
C31 N31 Al3 131.5(3)
C31 N31 Al4 116.2(4)
C31 N31 C34 106.1(4)
C34 N31 Al3 120.8(3)
C34 N31 Al4 135.4(4)
C36 N32 Al3 122.6(3)
C36 N32 Al4 130.0(3)
C39 N32 Al3 130.2(3)
C39 N32 Al4 119.0(3)
C39 N32 C36 106.5(4)
C41 N33 Al3 131.0(3)
C41 N33 Al4 119.0(3)
C41 N33 C44 105.7(4)
C44 N33 Al3 122.3(3)
C44 N33 Al4 131.6(3)
C46 N34 Al3 120.5(3)
C46 N34 Al4 137.0(4)
C46 N34 C49 106.4(4)
C49 N34 Al3 130.5(3)
C49 N34 Al4 115.4(4)
N31 C31 C50 120.8(4)
C32 C31 N31 110.0(4)
C32 C31 C50 129.0(5)
C31 C32 H32 126.7
C31 C32 C33 106.6(5)
C33 C32 H32 126.7
C32 C33 H33 126.3
C34 C33 C32 107.4(4)
C34 C33 H33 126.3
N31 C34 C35 122.2(4)
C33 C34 N31 109.8(4)
C33 C34 C35 128.0(4)
C34 C35 C36 111.4(4)
C34 C35 C51 109.2(4)
C34 C35 C52 111.3(4)
C36 C35 C51 109.1(4)
C36 C35 C52 109.2(4)
C52 C35 C51 106.5(4)
N32 C36 C35 122.0(4)
C37 C36 N32 109.8(4)
C37 C36 C35 128.1(4)
C36 C37 H37 126.5
C36 C37 C38 106.9(4)
C38 C37 H37 126.5
C37 C38 H38A 110.3
C37 C38 H38B 110.3
H38A C38 H38B 108.6
C39 C38 C37 107.0(4)
C39 C38 H38A 110.3
C39 C38 H38B 110.3
N32 C39 C38 109.7(4)
N32 C39 C40 122.1(4)
C38 C39 C40 128.0(4)
C39 C40 C53 109.1(4)
C39 C40 C54 108.7(4)
C41 C40 C39 113.2(4)
C41 C40 C53 107.8(4)
C41 C40 C54 109.9(4)
C54 C40 C53 108.0(4)
N33 C41 C40 121.2(4)
C42 C41 N33 109.4(4)
C42 C41 C40 129.3(4)
C41 C42 H42 126.1
C41 C42 C43 107.9(4)
C43 C42 H42 126.1
C42 C43 H43 126.4
C44 C43 C42 107.2(4)
C44 C43 H43 126.4
N33 C44 C45 121.1(4)
C43 C44 N33 109.8(4)
C43 C44 C45 129.1(4)
C44 C45 C55 107.0(4)
C44 C45 C56 110.9(4)
C46 C45 C44 112.4(4)
C46 C45 C55 108.8(4)
C46 C45 C56 110.5(4)
C56 C45 C55 107.1(4)
N34 C46 C45 121.8(4)
C47 C46 N34 110.1(4)
C47 C46 C45 128.1(5)
C46 C47 H47 126.5
C46 C47 C48 107.0(4)
C48 C47 H47 126.5
C47 C48 H48 126.4
C49 C48 C47 107.2(4)
C49 C48 H48 126.4
N34 C49 C50 121.5(4)
C48 C49 N34 109.2(4)
C48 C49 C50 129.1(5)
C31 C50 C58 108.9(4)
C49 C50 C31 110.9(4)
C49 C50 C58 107.7(4)
C57 C50 C31 110.9(5)
C57 C50 C49 110.5(5)
C57 C50 C58 107.9(5)
C35 C51 H51A 109.5
C35 C51 H51B 109.5
C35 C51 H51C 109.5
H51A C51 H51B 109.5
H51A C51 H51C 109.5
H51B C51 H51C 109.5
C35 C52 H52A 109.5
C35 C52 H52B 109.5
C35 C52 H52C 109.5
H52A C52 H52B 109.5
H52A C52 H52C 109.5
H52B C52 H52C 109.5
C40 C53 H53A 109.5
C40 C53 H53B 109.5
C40 C53 H53C 109.5
H53A C53 H53B 109.5
H53A C53 H53C 109.5
H53B C53 H53C 109.5
C40 C54 H54A 109.5
C40 C54 H54B 109.5
C40 C54 H54C 109.5
H54A C54 H54B 109.5
H54A C54 H54C 109.5
H54B C54 H54C 109.5
C45 C55 H55A 109.5
C45 C55 H55B 109.5
C45 C55 H55C 109.5
H55A C55 H55B 109.5
H55A C55 H55C 109.5
H55B C55 H55C 109.5
C45 C56 H56A 109.5
C45 C56 H56B 109.5
C45 C56 H56C 109.5
H56A C56 H56B 109.5
H56A C56 H56C 109.5
H56B C56 H56C 109.5
C50 C57 H57A 109.5
C50 C57 H57B 109.5
C50 C57 H57C 109.5
H57A C57 H57B 109.5
H57A C57 H57C 109.5
H57B C57 H57C 109.5
C50 C58 H58A 109.5
C50 C58 H58B 109.5
C50 C58 H58C 109.5
H58A C58 H58B 109.5
H58A C58 H58C 109.5
H58B C58 H58C 109.5
C61 O61 Li61 109.3(3)
C63 O61 C61 112.7(4)
C63 O61 Li61 127.4(4)
C62 O62 Li61 112.3(3)
C64 O62 C62 111.1(4)
C64 O62 Li61 123.8(4)
O61 C61 H61A 110.2
O61 C61 H61B 110.2
O61 C61 C62 107.8(4)
H61A C61 H61B 108.5
C62 C61 H61A 110.2
C62 C61 H61B 110.2
O62 C62 C61 108.7(4)
O62 C62 H62A 109.9
O62 C62 H62B 109.9
C61 C62 H62A 109.9
C61 C62 H62B 109.9
H62A C62 H62B 108.3
O61 C63 H63A 109.5
O61 C63 H63B 109.5
O61 C63 H63C 109.5
H63A C63 H63B 109.5
H63A C63 H63C 109.5
H63B C63 H63C 109.5
O62 C64 H64A 109.5
O62 C64 H64B 109.5
O62 C64 H64C 109.5
H64A C64 H64B 109.5
H64A C64 H64C 109.5
H64B C64 H64C 109.5
C65 O63 Li61 113.4(4)
C67 O63 C65 112.7(4)
C67 O63 Li61 126.1(4)
C66 O64 C68 113.3(4)
C66 O64 Li61 110.0(4)
C68 O64 Li61 128.6(4)
O63 C65 H65A 109.6
O63 C65 H65B 109.6
O63 C65 C66 110.5(5)
H65A C65 H65B 108.1
C66 C65 H65A 109.6
C66 C65 H65B 109.6
O64 C66 C65 110.4(4)
O64 C66 H66A 109.6
O64 C66 H66B 109.6
C65 C66 H66A 109.6
C65 C66 H66B 109.6
H66A C66 H66B 108.1
O63 C67 H67A 109.5
O63 C67 H67B 109.5
O63 C67 H67C 109.5
H67A C67 H67B 109.5
H67A C67 H67C 109.5
H67B C67 H67C 109.5
O64 C68 H68A 109.5
O64 C68 H68B 109.5
O64 C68 H68C 109.5
H68A C68 H68B 109.5
H68A C68 H68C 109.5
H68B C68 H68C 109.5
C69 O65 C71 113.7(5)
C69 O65 Li61 112.1(4)
C71 O65 Li61 125.2(4)
C70 O66 Li61 110.9(4)
C72 O66 C70 114.0(5)
C72 O66 Li61 123.7(4)
O65 C69 H69A 109.9
O65 C69 H69B 109.9
O65 C69 C70 109.0(5)
H69A C69 H69B 108.3
C70 C69 H69A 109.9
C70 C69 H69B 109.9
O66 C70 C69 108.3(5)
O66 C70 H70A 110.0
O66 C70 H70B 110.0
C69 C70 H70A 110.0
C69 C70 H70B 110.0
H70A C70 H70B 108.4
O65 C71 H71A 109.5
O65 C71 H71B 109.5
O65 C71 H71C 109.5
H71A C71 H71B 109.5
H71A C71 H71C 109.5
H71B C71 H71C 109.5
O66 C72 H72A 109.5
O66 C72 H72B 109.5
O66 C72 H72C 109.5
H72A C72 H72B 109.5
H72A C72 H72C 109.5
H72B C72 H72C 109.5
O61 Li61 O66 98.5(4)
O62 Li61 O61 78.7(3)
O62 Li61 O63 96.5(4)
O62 Li61 O64 95.8(3)
O62 Li61 O65 163.7(5)
O62 Li61 O66 95.4(3)
O63 Li61 O61 95.4(3)
O63 Li61 O64 78.3(3)
O63 Li61 O65 94.5(3)
O63 Li61 O66 163.2(5)
O64 Li61 O61 171.2(5)
O64 Li61 O65 98.2(4)
O64 Li61 O66 88.8(3)
O65 Li61 O61 88.3(3)
O65 Li61 O66 76.6(3)
C81 O81 C83 114.0(4)
C81 O81 Li81 111.5(4)
C83 O81 Li81 128.9(4)
C82 O82 Li81 112.4(4)
C84 O82 C82 114.8(4)
C84 O82 Li81 130.2(4)
O81 C81 H81A 109.1
O81 C81 H81B 109.1
O81 C81 C82 112.5(5)
H81A C81 H81B 107.8
C82 C81 H81A 109.1
C82 C81 H81B 109.1
O82 C82 C81 113.9(5)
O82 C82 H82A 108.8
O82 C82 H82B 108.8
C81 C82 H82A 108.8
C81 C82 H82B 108.8
H82A C82 H82B 107.7
O81 C83 H83A 109.5
O81 C83 H83B 109.5
O81 C83 H83C 109.5
H83A C83 H83B 109.5
H83A C83 H83C 109.5
H83B C83 H83C 109.5
O82 C84 H84A 109.5
O82 C84 H84B 109.5
O82 C84 H84C 109.5
H84A C84 H84B 109.5
H84A C84 H84C 109.5
H84B C84 H84C 109.5
C85 O83 C87 112.4(4)
C85 O83 Li81 112.5(3)
C87 O83 Li81 121.8(3)
C86 O84 Li81 106.8(4)
C88 O84 C86 113.2(5)
C88 O84 Li81 131.9(5)
O83 C85 H85A 110.6
O83 C85 H85B 110.6
O83 C85 C86 105.5(4)
H85A C85 H85B 108.8
C86 C85 H85A 110.6
C86 C85 H85B 110.6
O84 C86 C85 111.1(5)
O84 C86 H86A 109.4
O84 C86 H86B 109.4
C85 C86 H86A 109.4
C85 C86 H86B 109.4
H86A C86 H86B 108.0
O83 C87 H87A 109.5
O83 C87 H87B 109.5
O83 C87 H87C 109.5
H87A C87 H87B 109.5
H87A C87 H87C 109.5
H87B C87 H87C 109.5
O84 C88 H88A 109.5
O84 C88 H88B 109.5
O84 C88 H88C 109.5
H88A C88 H88B 109.5
H88A C88 H88C 109.5
H88B C88 H88C 109.5
C89A O85A Li81 106.4(8)
C91A O85A C89A 106.2(10)
C91A O85A Li81 122.9(9)
C90A O86A Li81 116.6(8)
C92A O86A C90A 114.8(10)
C92A O86A Li81 123.1(8)
O85A C89A H89A 109.3
O85A C89A H89B 109.3
O85A C89A C90A 111.8(12)
H89A C89A H89B 107.9
C90A C89A H89A 109.3
C90A C89A H89B 109.3
O86A C90A C89A 109.5(13)
O86A C90A H90A 109.8
O86A C90A H90B 109.8
C89A C90A H90A 109.8
C89A C90A H90B 109.8
H90A C90A H90B 108.2
O85A C91A H91A 109.5
O85A C91A H91B 109.5
O85A C91A H91C 109.5
H91A C91A H91B 109.5
H91A C91A H91C 109.5
H91B C91A H91C 109.5
O86A C92A H92A 109.5
O86A C92A H92B 109.5
O86A C92A H92C 109.5
H92A C92A H92B 109.5
H92A C92A H92C 109.5
H92B C92A H92C 109.5
C89B O85B Li81 103.9(10)
C91B O85B C89B 110.4(12)
C91B O85B Li81 120.5(9)
C90B O86B Li81 113.2(8)
C92B O86B C90B 116.0(14)
C92B O86B Li81 124.2(11)
O85B C89B H89C 107.4
O85B C89B H89D 107.4
O85B C89B C90B 119.7(14)
H89C C89B H89D 106.9
C90B C89B H89C 107.4
C90B C89B H89D 107.4
O86B C90B C89B 106.2(12)
O86B C90B H90C 110.5
O86B C90B H90D 110.5
C89B C90B H90C 110.5
C89B C90B H90D 110.5
H90C C90B H90D 108.7
O85B C91B H91D 109.5
O85B C91B H91E 109.5
O85B C91B H91F 109.5
H91D C91B H91E 109.5
H91D C91B H91F 109.5
H91E C91B H91F 109.5
O86B C92B H92D 109.5
O86B C92B H92E 109.5
O86B C92B H92F 109.5
H92D C92B H92E 109.5
H92D C92B H92F 109.5
H92E C92B H92F 109.5
O81 Li81 O83 170.0(4)
O81 Li81 O85A 91.3(5)
O81 Li81 O86A 92.2(5)
O81 Li81 O85B 96.2(5)
O81 Li81 O86B 93.4(5)
O82 Li81 O81 79.3(3)
O82 Li81 O83 90.7(3)
O82 Li81 O85A 88.1(4)
O82 Li81 O86A 163.0(5)
O82 Li81 O85B 105.2(4)
O82 Li81 O86B 171.1(6)
O83 Li81 O85A 88.4(5)
O83 Li81 O86A 97.4(5)
O83 Li81 O85B 86.4(5)
O83 Li81 O86B 96.6(5)
O84 Li81 O81 100.4(4)
O84 Li81 O82 99.5(4)
O84 Li81 O83 81.1(3)
O84 Li81 O85A 167.1(6)
O84 Li81 O86A 96.5(4)
O84 Li81 O85B 152.4(5)
O84 Li81 O86B 76.7(4)
O86A Li81 O85A 77.3(4)
O85B Li81 O86B 80.5(5)
C101 O101 Li11 110.5(4)
C103 O101 C101 114.7(4)
C103 O101 Li11 128.5(4)
C102 O102 C104 114.1(5)
C102 O102 Li11 111.6(4)
C104 O102 Li11 127.3(4)
O101 C101 H10A 109.5
O101 C101 H10B 109.5
O101 C101 C102 110.5(5)
H10A C101 H10B 108.1
C102 C101 H10A 109.5
C102 C101 H10B 109.5
O102 C102 C101 110.4(5)
O102 C102 H10C 109.6
O102 C102 H10D 109.6
C101 C102 H10C 109.6
C101 C102 H10D 109.6
H10C C102 H10D 108.1
O101 C103 H10E 109.5
O101 C103 H10F 109.5
O101 C103 H10G 109.5
H10E C103 H10F 109.5
H10E C103 H10G 109.5
H10F C103 H10G 109.5
O102 C104 H10H 109.5
O102 C104 H10I 109.5
O102 C104 H10J 109.5
H10H C104 H10I 109.5
H10H C104 H10J 109.5
H10I C104 H10J 109.5
C105 O103 Li11 108.5(4)
C107 O103 C105 112.5(4)
C107 O103 Li11 132.9(4)
C106 O104 Li11 113.6(4)
C108 O104 C106 115.6(4)
C108 O104 Li11 125.5(4)
O103 C105 H10K 109.1
O103 C105 H10L 109.1
O103 C105 C106 112.4(5)
H10K C105 H10L 107.9
C106 C105 H10K 109.1
C106 C105 H10L 109.1
O104 C106 C105 113.3(5)
O104 C106 H10M 108.9
O104 C106 H10N 108.9
C105 C106 H10M 108.9
C105 C106 H10N 108.9
H10M C106 H10N 107.7
O103 C107 H10O 109.5
O103 C107 H10P 109.5
O103 C107 H10Q 109.5
H10O C107 H10P 109.5
H10O C107 H10Q 109.5
H10P C107 H10Q 109.5
O104 C108 H10R 109.5
O104 C108 H10S 109.5
O104 C108 H10T 109.5
H10R C108 H10S 109.5
H10R C108 H10T 109.5
H10S C108 H10T 109.5
C109 O105 Li11 112.1(4)
C111 O105 C109 112.9(4)
C111 O105 Li11 123.1(4)
C110 O106 C112 113.4(5)
C110 O106 Li11 112.8(4)
C112 O106 Li11 125.6(4)
O105 C109 H10U 109.4
O105 C109 H10V 109.4
O105 C109 C110 111.0(5)
H10U C109 H10V 108.0
C110 C109 H10U 109.4
C110 C109 H10V 109.4
O106 C110 C109 110.2(5)
O106 C110 H11A 109.6
O106 C110 H11B 109.6
C109 C110 H11A 109.6
C109 C110 H11B 109.6
H11A C110 H11B 108.1
O105 C111 H11C 109.5
O105 C111 H11D 109.5
O105 C111 H11E 109.5
H11C C111 H11D 109.5
H11C C111 H11E 109.5
H11D C111 H11E 109.5
O106 C112 H11F 109.5
O106 C112 H11G 109.5
O106 C112 H11H 109.5
H11F C112 H11G 109.5
H11F C112 H11H 109.5
H11G C112 H11H 109.5
O101 Li11 O103 89.0(3)
O101 Li11 O105 89.3(3)
O101 Li11 O106 98.9(4)
O102 Li11 O101 79.0(3)
O102 Li11 O103 98.5(4)
O102 Li11 O104 96.3(4)
O102 Li11 O105 161.8(5)
O102 Li11 O106 92.1(3)
O104 Li11 O101 166.5(5)
O104 Li11 O103 79.1(3)
O104 Li11 O105 98.1(3)
O104 Li11 O106 93.9(4)
O105 Li11 O103 95.2(3)
O105 Li11 O106 75.8(3)
O106 Li11 O103 167.9(4)
C121 O121 Li12 111.2(4)
C123 O121 C121 114.5(5)
C123 O121 Li12 130.5(4)
C122 O122 C124 114.1(4)
C122 O122 Li12 108.0(4)
C124 O122 Li12 133.2(4)
O121 C121 H12A 109.6
O121 C121 H12B 109.6
O121 C121 C122 110.5(5)
H12A C121 H12B 108.1
C122 C121 H12A 109.6
C122 C121 H12B 109.6
O122 C122 C121 111.9(4)
O122 C122 H12C 109.2
O122 C122 H12D 109.2
C121 C122 H12C 109.2
C121 C122 H12D 109.2
H12C C122 H12D 107.9
O121 C123 H12E 109.5
O121 C123 H12F 109.5
O121 C123 H12G 109.5
H12E C123 H12F 109.5
H12E C123 H12G 109.5
H12F C123 H12G 109.5
O122 C124 H12H 109.5
O122 C124 H12I 109.5
O122 C124 H12J 109.5
H12H C124 H12I 109.5
H12H C124 H12J 109.5
H12I C124 H12J 109.5
C125 O123 Li12 108.7(4)
C127 O123 C125 112.3(4)
C127 O123 Li12 135.5(4)
C126 O124 Li12 102.5(4)
C128 O124 C126 113.2(4)
C128 O124 Li12 119.8(4)
O123 C125 H12K 110.1
O123 C125 H12L 110.1
O123 C125 C126 108.1(4)
H12K C125 H12L 108.4
C126 C125 H12K 110.1
C126 C125 H12L 110.1
O124 C126 C125 108.0(4)
O124 C126 H12M 110.1
O124 C126 H12N 110.1
C125 C126 H12M 110.1
C125 C126 H12N 110.1
H12M C126 H12N 108.4
O123 C127 H12O 109.5
O123 C127 H12P 109.5
O123 C127 H12Q 109.5
H12O C127 H12P 109.5
H12O C127 H12Q 109.5
H12P C127 H12Q 109.5
O124 C128 H12R 109.5
O124 C128 H12S 109.5
O124 C128 H12T 109.5
H12R C128 H12S 109.5
H12R C128 H12T 109.5
H12S C128 H12T 109.5
O121 Li12 O122 86.1(4)
O121 Li12 O123 108.4(4)
O121 Li12 O124 113.3(5)
O122 Li12 O123 152.6(5)
O122 Li12 O124 109.8(4)
O124 Li12 O123 86.1(3)

loop_
_geom_bond_atom_site_label_1
_geom_bond_atom_site_label_2
_geom_bond_distance
Al1 HA 1.50(4)
Al1 N1 1.991(4)
Al1 N2 1.946(4)
Al1 N3 1.979(4)
Al1 N4 2.023(4)
Al2 N1 1.972(5)
Al2 N2 2.023(5)
Al2 N3 1.996(5)
Al2 N4 1.948(5)
N1 C1 1.393(5)
N1 C4 1.389(5)
N2 C6 1.385(5)
N2 C9 1.391(5)
N3 C11 1.387(5)
N3 C14 1.376(5)
N4 C16 1.395(5)
N4 C19 1.376(5)
C1 C2 1.386(6)
C1 C20 1.515(6)
C2 H2A 0.9900
C2 H2B 0.9900
C2 C3 1.428(6)
C3 H3 0.9500
C3 C4 1.380(6)
C4 C5 1.503(6)
C5 C6 1.504(6)
C5 C21 1.564(6)
C5 C22 1.536(6)
C6 C7 1.383(6)
C7 H7 0.9500
C7 C8 1.396(6)
C8 H8 0.9500
C8 C9 1.379(6)
C9 C10 1.510(6)
C10 C11 1.512(6)
C10 C23 1.547(7)
C10 C24 1.539(7)
C11 C12 1.385(6)
C12 H12 0.9500
C12 C13 1.405(6)
C13 H13 0.9500
C13 C14 1.384(6)
C14 C15 1.520(6)
C15 C16 1.506(6)
C15 C25 1.547(6)
C15 C26 1.538(6)
C16 C17 1.373(6)
C17 H17 0.9500
C17 C18 1.419(6)
C18 H18 0.9500
C18 C19 1.376(6)
C19 C20 1.512(6)
C20 C27 1.549(6)
C20 C28 1.534(6)
C21 H21A 0.9800
C21 H21B 0.9800
C21 H21C 0.9800
C22 H22A 0.9800
C22 H22B 0.9800
C22 H22C 0.9800
C23 H23A 0.9800
C23 H23B 0.9800
C23 H23C 0.9800
C24 H24A 0.9800
C24 H24B 0.9800
C24 H24C 0.9800
C25 H25A 0.9800
C25 H25B 0.9800
C25 H25C 0.9800
C26 H26A 0.9800
C26 H26B 0.9800
C26 H26C 0.9800
C27 H27A 0.9800
C27 H27B 0.9800
C27 H27C 0.9800
C28 H28A 0.9800
C28 H28B 0.9800
C28 H28C 0.9800
Al3 HB 1.49(4)
Al3 N31 2.011(4)
Al3 N32 1.965(4)
Al3 N33 1.943(4)
Al3 N34 2.000(4)
Al4 N31 1.910(6)
Al4 N32 2.055(6)
Al4 N33 2.075(7)
Al4 N34 1.945(6)
N31 C31 1.389(6)
N31 C34 1.392(5)
N32 C36 1.386(5)
N32 C39 1.379(5)
N33 C41 1.399(5)
N33 C44 1.401(5)
N34 C46 1.385(6)
N34 C49 1.392(6)
C31 C32 1.382(6)
C31 C50 1.516(6)
C32 H32 0.9500
C32 C33 1.416(6)
C33 H33 0.9500
C33 C34 1.373(6)
C34 C35 1.509(6)
C35 C36 1.516(6)
C35 C51 1.534(7)
C35 C52 1.530(7)
C36 C37 1.376(6)
C37 H37 0.9500
C37 C38 1.410(6)
C38 H38A 0.9900
C38 H38B 0.9900
C38 C39 1.381(6)
C39 C40 1.522(6)
C40 C41 1.512(6)
C40 C53 1.536(6)
C40 C54 1.535(6)
C41 C42 1.372(6)
C42 H42 0.9500
C42 C43 1.406(6)
C43 H43 0.9500
C43 C44 1.371(6)
C44 C45 1.527(6)
C45 C46 1.516(7)
C45 C55 1.554(7)
C45 C56 1.529(6)
C46 C47 1.377(6)
C47 H47 0.9500
C47 C48 1.410(6)
C48 H48 0.9500
C48 C49 1.388(6)
C49 C50 1.505(7)
C50 C57 1.488(7)
C50 C58 1.558(7)
C51 H51A 0.9800
C51 H51B 0.9800
C51 H51C 0.9800
C52 H52A 0.9800
C52 H52B 0.9800
C52 H52C 0.9800
C53 H53A 0.9800
C53 H53B 0.9800
C53 H53C 0.9800
C54 H54A 0.9800
C54 H54B 0.9800
C54 H54C 0.9800
C55 H55A 0.9800
C55 H55B 0.9800
C55 H55C 0.9800
C56 H56A 0.9800
C56 H56B 0.9800
C56 H56C 0.9800
C57 H57A 0.9800
C57 H57B 0.9800
C57 H57C 0.9800
C58 H58A 0.9800
C58 H58B 0.9800
C58 H58C 0.9800
O61 C61 1.439(5)
O61 C63 1.420(5)
O61 Li61 2.147(9)
O62 C62 1.433(5)
O62 C64 1.429(5)
O62 Li61 2.069(9)
C61 H61A 0.9900
C61 H61B 0.9900
C61 C62 1.479(6)
C62 H62A 0.9900
C62 H62B 0.9900
C63 H63A 0.9800
C63 H63B 0.9800
C63 H63C 0.9800
C64 H64A 0.9800
C64 H64B 0.9800
C64 H64C 0.9800
O63 C65 1.431(5)
O63 C67 1.407(6)
O63 Li61 2.083(9)
O64 C66 1.413(5)
O64 C68 1.418(5)
O64 Li61 2.138(9)
C65 H65A 0.9900
C65 H65B 0.9900
C65 C66 1.456(7)
C66 H66A 0.9900
C66 H66B 0.9900
C67 H67A 0.9800
C67 H67B 0.9800
C67 H67C 0.9800
C68 H68A 0.9800
C68 H68B 0.9800
C68 H68C 0.9800
O65 C69 1.394(6)
O65 C71 1.427(6)
O65 Li61 2.139(9)
O66 C70 1.429(6)
O66 C72 1.414(6)
O66 Li61 2.179(9)
C69 H69A 0.9900
C69 H69B 0.9900
C69 C70 1.486(7)
C70 H70A 0.9900
C70 H70B 0.9900
C71 H71A 0.9800
C71 H71B 0.9800
C71 H71C 0.9800
C72 H72A 0.9800
C72 H72B 0.9800
C72 H72C 0.9800
O81 C81 1.390(5)
O81 C83 1.420(5)
O81 Li81 2.079(9)
O82 C82 1.398(6)
O82 C84 1.397(6)
O82 Li81 2.075(9)
C81 H81A 0.9900
C81 H81B 0.9900
C81 C82 1.436(7)
C82 H82A 0.9900
C82 H82B 0.9900
C83 H83A 0.9800
C83 H83B 0.9800
C83 H83C 0.9800
C84 H84A 0.9800
C84 H84B 0.9800
C84 H84C 0.9800
O83 C85 1.426(5)
O83 C87 1.430(5)
O83 Li81 2.126(9)
O84 C86 1.476(6)
O84 C88 1.353(6)
O84 Li81 2.025(8)
C85 H85A 0.9900
C85 H85B 0.9900
C85 C86 1.503(7)
C86 H86A 0.9900
C86 H86B 0.9900
C87 H87A 0.9800
C87 H87B 0.9800
C87 H87C 0.9800
C88 H88A 0.9800
C88 H88B 0.9800
C88 H88C 0.9800
O85A C89A 1.441(12)
O85A C91A 1.422(11)
O85A Li81 2.255(11)
O86A C90A 1.431(13)
O86A C92A 1.421(11)
O86A Li81 2.136(11)
C89A H89A 0.9900
C89A H89B 0.9900
C89A C90A 1.531(13)
C90A H90A 0.9900
C90A H90B 0.9900
C91A H91A 0.9800
C91A H91B 0.9800
C91A H91C 0.9800
C92A H92A 0.9800
C92A H92B 0.9800
C92A H92C 0.9800
O85B C89B 1.456(14)
O85B C91B 1.398(11)
O85B Li81 2.161(12)
O86B C90B 1.436(12)
O86B C92B 1.399(11)
O86B Li81 2.231(11)
C89B H89C 0.9900
C89B H89D 0.9900
C89B C90B 1.514(13)
C90B H90C 0.9900
C90B H90D 0.9900
C91B H91D 0.9800
C91B H91E 0.9800
C91B H91F 0.9800
C92B H92D 0.9800
C92B H92E 0.9800
C92B H92F 0.9800
O101 C101 1.409(6)
O101 C103 1.408(6)
O101 Li11 2.141(9)
O102 C102 1.406(6)
O102 C104 1.419(6)
O102 Li11 2.028(8)
C101 H10A 0.9900
C101 H10B 0.9900
C101 C102 1.456(7)
C102 H10C 0.9900
C102 H10D 0.9900
C103 H10E 0.9800
C103 H10F 0.9800
C103 H10G 0.9800
C104 H10H 0.9800
C104 H10I 0.9800
C104 H10J 0.9800
O103 C105 1.415(5)
O103 C107 1.407(5)
O103 Li11 2.192(9)
O104 C106 1.415(6)
O104 C108 1.395(6)
O104 Li11 2.032(9)
C105 H10K 0.9900
C105 H10L 0.9900
C105 C106 1.428(7)
C106 H10M 0.9900
C106 H10N 0.9900
C107 H10O 0.9800
C107 H10P 0.9800
C107 H10Q 0.9800
C108 H10R 0.9800
C108 H10S 0.9800
C108 H10T 0.9800
O105 C109 1.408(6)
O105 C111 1.405(5)
O105 Li11 2.151(8)
O106 C110 1.375(6)
O106 C112 1.418(6)
O106 Li11 2.185(9)
C109 H10U 0.9900
C109 H10V 0.9900
C109 C110 1.463(7)
C110 H11A 0.9900
C110 H11B 0.9900
C111 H11C 0.9800
C111 H11D 0.9800
C111 H11E 0.9800
C112 H11F 0.9800
C112 H11G 0.9800
C112 H11H 0.9800
O121 C121 1.411(6)
O121 C123 1.408(6)
O121 Li12 1.910(9)
O122 C122 1.409(6)
O122 C124 1.418(5)
O122 Li12 1.932(8)
C121 H12A 0.9900
C121 H12B 0.9900
C121 C122 1.456(7)
C122 H12C 0.9900
C122 H12D 0.9900
C123 H12E 0.9800
C123 H12F 0.9800
C123 H12G 0.9800
C124 H12H 0.9800
C124 H12I 0.9800
C124 H12J 0.9800
O123 C125 1.439(5)
O123 C127 1.417(5)
O123 Li12 1.967(8)
O124 C126 1.435(5)
O124 C128 1.423(5)
O124 Li12 1.963(10)
C125 H12K 0.9900
C125 H12L 0.9900
C125 C126 1.497(6)
C126 H12M 0.9900
C126 H12N 0.9900
C127 H12O 0.9800
C127 H12P 0.9800
C127 H12Q 0.9800
C128 H12R 0.9800
C128 H12S 0.9800
C128 H12T 0.9800

loop_
_geom_torsion_atom_site_label_1
_geom_torsion_atom_site_label_2
_geom_torsion_atom_site_label_3
_geom_torsion_atom_site_label_4
_geom_torsion
Al1 N1 C1 C2 163.4(3)
Al1 N1 C1 C20 -13.6(5)
Al1 N1 C4 C3 -162.0(4)
Al1 N1 C4 C5 21.0(6)
Al1 N2 C6 C5 -17.1(7)
Al1 N2 C6 C7 166.4(4)
Al1 N2 C9 C8 -168.4(4)
Al1 N2 C9 C10 9.5(6)
Al1 N3 C11 C10 -11.2(6)
Al1 N3 C11 C12 166.3(3)
Al1 N3 C14 C13 -163.7(4)
Al1 N3 C14 C15 19.2(7)
Al1 N4 C16 C15 -19.2(6)
Al1 N4 C16 C17 165.8(4)
Al1 N4 C19 C18 -167.4(3)
Al1 N4 C19 C20 10.2(6)
Al2 N1 C1 C2 -166.1(5)
Al2 N1 C1 C20 16.9(7)
Al2 N1 C4 C3 167.3(4)
Al2 N1 C4 C5 -9.7(6)
Al2 N2 C6 C5 11.5(6)
Al2 N2 C6 C7 -165.0(4)
Al2 N2 C9 C8 161.9(5)
Al2 N2 C9 C10 -20.1(7)
Al2 N3 C11 C10 17.2(7)
Al2 N3 C11 C12 -165.3(5)
Al2 N3 C14 C13 168.2(4)
Al2 N3 C14 C15 -8.9(6)
Al2 N4 C16 C15 10.0(6)
Al2 N4 C16 C17 -165.1(4)
Al2 N4 C19 C18 162.7(5)
Al2 N4 C19 C20 -19.7(7)
N1 C1 C2 C3 1.2(5)
N1 C1 C20 C19 -39.5(5)
N1 C1 C20 C27 -159.4(4)
N1 C1 C20 C28 84.1(5)
N1 C4 C5 C6 -43.1(5)
N1 C4 C5 C21 77.7(5)
N1 C4 C5 C22 -165.0(4)
N2 C6 C7 C8 0.6(5)
N2 C9 C10 C11 40.5(6)
N2 C9 C10 C23 159.9(4)
N2 C9 C10 C24 -81.5(6)
N3 C11 C12 C13 0.5(5)
N3 C14 C15 C16 -43.0(6)
N3 C14 C15 C25 78.1(5)
N3 C14 C15 C26 -163.8(4)
N4 C16 C17 C18 -0.7(5)
N4 C19 C20 C1 41.2(5)
N4 C19 C20 C27 160.6(4)
N4 C19 C20 C28 -82.2(5)
C1 N1 C4 C3 0.2(4)
C1 N1 C4 C5 -176.9(3)
C1 C2 C3 C4 -1.0(4)
C2 C1 C20 C19 144.1(4)
C2 C1 C20 C27 24.2(6)
C2 C1 C20 C28 -92.3(6)
C2 C3 C4 N1 0.5(5)
C2 C3 C4 C5 177.3(4)
C3 C4 C5 C6 140.4(4)
C3 C4 C5 C21 -98.8(5)
C3 C4 C5 C22 18.6(6)
C4 N1 C1 C2 -0.8(4)
C4 N1 C1 C20 -177.8(4)
C4 C5 C6 N2 41.6(6)
C4 C5 C6 C7 -142.7(5)
C5 C6 C7 C8 -175.6(4)
C6 N2 C9 C8 0.3(5)
C6 N2 C9 C10 178.3(4)
C6 C7 C8 C9 -0.4(6)
C7 C8 C9 N2 0.0(5)
C7 C8 C9 C10 -177.8(5)
C8 C9 C10 C11 -142.0(5)
C8 C9 C10 C23 -22.5(7)
C8 C9 C10 C24 96.1(6)
C9 N2 C6 C5 175.9(4)
C9 N2 C6 C7 -0.6(5)
C9 C10 C11 N3 -39.1(6)
C9 C10 C11 C12 143.9(5)
C10 C11 C12 C13 177.9(5)
C11 N3 C14 C13 1.6(5)
C11 N3 C14 C15 -175.6(4)
C11 C12 C13 C14 0.4(5)
C12 C13 C14 N3 -1.2(5)
C12 C13 C14 C15 175.7(4)
C13 C14 C15 C16 140.4(5)
C13 C14 C15 C25 -98.5(6)
C13 C14 C15 C26 19.6(6)
C14 N3 C11 C10 -178.8(4)
C14 N3 C11 C12 -1.3(5)
C14 C15 C16 N4 42.9(5)
C14 C15 C16 C17 -143.0(4)
C15 C16 C17 C18 -175.4(4)
C16 N4 C19 C18 -0.8(5)
C16 N4 C19 C20 176.8(4)
C16 C17 C18 C19 0.2(5)
C17 C18 C19 N4 0.4(5)
C17 C18 C19 C20 -177.0(4)
C18 C19 C20 C1 -141.7(5)
C18 C19 C20 C27 -22.3(6)
C18 C19 C20 C28 94.9(6)
C19 N4 C16 C15 176.0(4)
C19 N4 C16 C17 0.9(5)
C20 C1 C2 C3 177.9(4)
C21 C5 C6 N2 -80.0(5)
C21 C5 C6 C7 95.8(6)
C22 C5 C6 N2 163.2(4)
C22 C5 C6 C7 -21.1(7)
C23 C10 C11 N3 -157.9(4)
C23 C10 C11 C12 25.1(7)
C24 C10 C11 N3 83.4(6)
C24 C10 C11 C12 -93.6(6)
C25 C15 C16 N4 -78.1(5)
C25 C15 C16 C17 96.0(6)
C26 C15 C16 N4 163.7(4)
C26 C15 C16 C17 -22.2(6)
Al3 N31 C31 C32 164.7(4)
Al3 N31 C31 C50 -18.3(6)
Al3 N31 C34 C33 -166.4(3)
Al3 N31 C34 C35 13.7(6)
Al3 N32 C36 C35 -7.7(6)
Al3 N32 C36 C37 170.9(3)
Al3 N32 C39 C38 -169.7(3)
Al3 N32 C39 C40 14.7(6)
Al3 N33 C41 C40 -15.9(6)
Al3 N33 C41 C42 167.2(3)
Al3 N33 C44 C43 -168.8(3)
Al3 N33 C44 C45 9.4(5)
Al3 N34 C46 C45 -15.7(5)
Al3 N34 C46 C47 162.9(3)
Al3 N34 C49 C48 -160.9(3)
Al3 N34 C49 C50 24.3(6)
Al4 N31 C31 C32 -166.0(4)
Al4 N31 C31 C50 11.0(6)
Al4 N31 C34 C33 162.2(5)
Al4 N31 C34 C35 -17.8(8)
Al4 N32 C36 C35 25.8(7)
Al4 N32 C36 C37 -155.6(5)
Al4 N32 C39 C38 159.2(4)
Al4 N32 C39 C40 -16.4(6)
Al4 N33 C41 C40 14.8(5)
Al4 N33 C41 C42 -162.1(4)
Al4 N33 C44 C43 158.2(4)
Al4 N33 C44 C45 -23.5(6)
Al4 N34 C46 C45 14.4(7)
Al4 N34 C46 C47 -167.0(5)
Al4 N34 C49 C48 170.2(4)
Al4 N34 C49 C50 -4.7(6)
N31 C31 C32 C33 0.0(5)
N31 C31 C50 C49 45.4(6)
N31 C31 C50 C57 168.5(5)
N31 C31 C50 C58 -72.9(6)
N31 C34 C35 C36 38.1(6)
N31 C34 C35 C51 158.6(4)
N31 C34 C35 C52 -84.1(5)
N32 C36 C37 C38 0.0(5)
N32 C39 C40 C41 -39.6(6)
N32 C39 C40 C53 -159.7(4)
N32 C39 C40 C54 82.8(5)
N33 C41 C42 C43 1.2(5)
N33 C44 C45 C46 40.3(5)
N33 C44 C45 C55 159.6(4)
N33 C44 C45 C56 -83.9(5)
N34 C46 C47 C48 0.6(5)
N34 C49 C50 C31 -48.7(6)
N34 C49 C50 C57 -172.0(4)
N34 C49 C50 C58 70.3(5)
C31 N31 C34 C33 0.8(5)
C31 N31 C34 C35 -179.2(4)
C31 C32 C33 C34 0.5(5)
C32 C31 C50 C49 -138.3(5)
C32 C31 C50 C57 -15.1(7)
C32 C31 C50 C58 103.5(6)
C32 C33 C34 N31 -0.8(5)
C32 C33 C34 C35 179.2(4)
C33 C34 C35 C36 -141.9(5)
C33 C34 C35 C51 -21.4(7)
C33 C34 C35 C52 95.9(6)
C34 N31 C31 C32 -0.5(5)
C34 N31 C31 C50 176.5(4)
C34 C35 C36 N32 -42.1(6)
C34 C35 C36 C37 139.7(5)
C35 C36 C37 C38 178.4(4)
C36 N32 C39 C38 0.7(5)
C36 N32 C39 C40 -174.9(4)
C36 C37 C38 C39 0.5(5)
C37 C38 C39 N32 -0.7(5)
C37 C38 C39 C40 174.6(4)
C38 C39 C40 C41 145.6(5)
C38 C39 C40 C53 25.6(6)
C38 C39 C40 C54 -92.0(5)
C39 N32 C36 C35 -178.9(4)
C39 N32 C36 C37 -0.4(5)
C39 C40 C41 N33 40.0(5)
C39 C40 C41 C42 -143.9(4)
C40 C41 C42 C43 -175.3(4)
C41 N33 C44 C43 0.9(4)
C41 N33 C44 C45 179.2(4)
C41 C42 C43 C44 -0.6(5)
C42 C43 C44 N33 -0.2(5)
C42 C43 C44 C45 -178.3(4)
C43 C44 C45 C46 -141.8(4)
C43 C44 C45 C55 -22.5(6)
C43 C44 C45 C56 94.0(6)
C44 N33 C41 C40 175.5(3)
C44 N33 C41 C42 -1.3(4)
C44 C45 C46 N34 -36.1(6)
C44 C45 C46 C47 145.5(4)
C45 C46 C47 C48 179.2(4)
C46 N34 C49 C48 0.5(5)
C46 N34 C49 C50 -174.4(4)
C46 C47 C48 C49 -0.3(5)
C47 C48 C49 N34 -0.1(5)
C47 C48 C49 C50 174.3(4)
C48 C49 C50 C31 137.6(5)
C48 C49 C50 C57 14.2(7)
C48 C49 C50 C58 -103.4(6)
C49 N34 C46 C45 -179.4(4)
C49 N34 C46 C47 -0.7(5)
C50 C31 C32 C33 -176.6(4)
C51 C35 C36 N32 -162.6(4)
C51 C35 C36 C37 19.1(7)
C52 C35 C36 N32 81.3(5)
C52 C35 C36 C37 -97.0(6)
C53 C40 C41 N33 160.7(4)
C53 C40 C41 C42 -23.1(6)
C54 C40 C41 N33 -81.8(5)
C54 C40 C41 C42 94.4(5)
C55 C45 C46 N34 -154.5(4)
C55 C45 C46 C47 27.1(6)
C56 C45 C46 N34 88.3(5)
C56 C45 C46 C47 -90.1(6)
O61 C61 C62 O62 -53.4(5)
C63 O61 C61 C62 -170.8(4)
C64 O62 C62 C61 -177.4(4)
O63 C65 C66 O64 -46.3(7)
C67 O63 C65 C66 -179.5(5)
C68 O64 C66 C65 -168.1(5)
O65 C69 C70 O66 -53.7(7)
C71 O65 C69 C70 -168.0(5)
C72 O66 C70 C69 -176.8(5)
Li61 O61 C61 C62 41.6(5)
Li61 O62 C62 C61 39.3(5)
Li61 O63 C65 C66 29.4(6)
Li61 O64 C66 C65 40.4(6)
Li61 O65 C69 C70 42.9(6)
Li61 O66 C70 C69 38.2(6)
O81 C81 C82 O82 35.8(8)
C83 O81 C81 C82 171.4(5)
C84 O82 C82 C81 175.4(6)
O83 C85 C86 O84 -51.8(6)
C87 O83 C85 C86 172.0(4)
C88 O84 C86 C85 -159.1(6)
O85A C89A C90A O86A -45(3)
C91A O85A C89A C90A 177.4(16)
C92A O86A C90A C89A 176.3(16)
O85B C89B C90B O86B -46(3)
C91B O85B C89B C90B 174(2)
C92B O86B C90B C89B 175.3(19)
Li81 O81 C81 C82 -32.6(6)
Li81 O82 C82 C81 -20.9(8)
Li81 O83 C85 C86 30.0(5)
Li81 O84 C86 C85 48.3(6)
Li81 O85A C89A C90A 44.9(17)
Li81 O86A C90A C89A 21(3)
Li81 O85B C89B C90B 43(3)
Li81 O86B C90B C89B 22.6(19)
O101 C101 C102 O102 -46.7(7)
C103 O101 C101 C102 -177.1(5)
C104 O102 C102 C101 -164.6(5)
O103 C105 C106 O104 -41.8(8)
C107 O103 C105 C106 -172.4(5)
C108 O104 C106 C105 -173.8(6)
O105 C109 C110 O106 -48.3(7)
C111 O105 C109 C110 -178.8(5)
C112 O106 C110 C109 -174.0(5)
Li11 O101 C101 C102 28.3(7)
Li11 O102 C102 C101 42.3(7)
Li11 O103 C105 C106 31.6(6)
Li11 O104 C106 C105 30.3(7)
Li11 O105 C109 C110 36.9(7)
Li11 O106 C110 C109 35.6(7)
O121 C121 C122 O122 38.8(8)
C123 O121 C121 C122 175.7(6)
C124 O122 C122 C121 167.0(5)
O123 C125 C126 O124 -53.3(5)
C127 O123 C125 C126 -172.0(4)
C128 O124 C126 C125 -177.3(4)
Li12 O121 C121 C122 -23.8(7)
Li12 O122 C122 C121 -34.2(7)
Li12 O123 C125 C126 25.6(5)
Li12 O124 C126 C125 52.2(5)
